data_4070668
loop_
_publ_author_name
'Bambirra, Sergio'
'Perazzolo, Francesca'
'Boot, Steven J.'
'Sciarone, Timo J. J.'
'Meetsma, Auke'
'Hessen, Bart'

_publ_section_title
;
 Strategies for the Synthesis of Lanthanum Dialkyl Complexes with
 Monoanionic Ancillary Ligands
;
_journal_issue 4
_journal_name_full Organometallics
_journal_page_first 704
_journal_paper_doi 10.1021/om700919h
_journal_volume 27
_journal_year 2008
_chemical_compound_source 'see text'
_chemical_formula_moiety 'C47 H65 La N2 O'
_chemical_formula_sum 'C47 H65 La N2 O'
_chemical_formula_weight 812.95
_chemical_name_systematic ?
_space_group_IT_number 14
_symmetry_cell_setting monoclinic
_symmetry_Int_Tables_number 14
_symmetry_space_group_name_Hall '-P 2ybc'
_symmetry_space_group_name_H-M 'P 1 21/c 1'
_atom_sites_solution_hydrogens geom
_atom_sites_solution_primary heavy
_atom_sites_solution_secondary direct
_audit_creation_date '2006-06-02  09:35:03'
_audit_creation_method
;
 PLATON <TABLE ACC> option    (version ::  40506)
 SHELXL97-2 & Manual Editing
;
_audit_update_record
;
 ?
;
_cell_angle_alpha 90
_cell_angle_beta 102.521(1)
_cell_angle_gamma 90
_cell_formula_units_Z 8
_cell_length_a 12.0223(9)
_cell_length_b 38.554(3)
_cell_length_c 18.699(1)
_cell_measurement_reflns_used 6857
_cell_measurement_temperature 100(1)
_cell_measurement_theta_max 28.89
_cell_measurement_theta_min 2.39
_cell_volume 8461.0(10)
_computing_cell_refinement 'SAINTPLUS, Version 6.02A, (Bruker, 2000)'
_computing_data_collection 'SMART, Version 5.624, (Bruker, 2001)'
_computing_data_reduction 'XPREP, Version 5.1/NT, (Bruker, 2000)'
_computing_molecular_graphics
;
 PLUTO (Meetsma, 2006)
 PLATON (Spek, 2003)
;
_computing_publication_material 'PLATON (Spek, 2003)'
_computing_structure_refinement 'SHELXL-97 (Sheldrick, 1997)'
_computing_structure_solution
;
 DIRDIF-99 (Beurskens et al., 1999)
;
_diffrn_ambient_temperature 100(1)
_diffrn_detector_area_resol_mean 66.06
_diffrn_measured_fraction_theta_full 0.998
_diffrn_measured_fraction_theta_max 0.993
_diffrn_measurement_device_type
;
  Bruker Smart Apex; CCD area detector
;
_diffrn_measurement_method '\f and \w scans'
_diffrn_radiation_detector
;
  CCD area-detector
;
_diffrn_radiation_monochromator 'parallel mounted graphite'
_diffrn_radiation_source 'fine focus sealed Siemens Mo tube '
_diffrn_radiation_type MoK\a
_diffrn_radiation_wavelength 0.71073
_diffrn_reflns_av_R_equivalents 0.0520
_diffrn_reflns_av_sigmaI/netI 0.0516
_diffrn_reflns_limit_h_max 16
_diffrn_reflns_limit_h_min -16
_diffrn_reflns_limit_k_max 51
_diffrn_reflns_limit_k_min -51
_diffrn_reflns_limit_l_max 24
_diffrn_reflns_limit_l_min -23
_diffrn_reflns_number 76742
_diffrn_reflns_reduction_process
;
 Intensity data were corrected for Lorentz and polarization
  effects, decay and absorption and reduced to F~o~^2^
  using SAINT (Bruker, 2000) and SADABS (Sheldrick, 2001)
;
_diffrn_reflns_theta_full 25.00
_diffrn_reflns_theta_max 28.28
_diffrn_reflns_theta_min 2.43
_diffrn_standards_decay_% 0
_diffrn_standards_number 0
_exptl_absorpt_coefficient_mu 1.045
_exptl_absorpt_correction_T_max 0.8639
_exptl_absorpt_correction_T_min 0.6580
_exptl_absorpt_correction_type multi-scan
_exptl_absorpt_process_details '(SADABS, Sheldrick, Bruker, 2001))'
_exptl_crystal_colour yellow
_exptl_crystal_density_diffrn 1.276
_exptl_crystal_density_method 'not measured'
_exptl_crystal_description block
_exptl_crystal_F_000 3408
_exptl_crystal_size_max 0.43
_exptl_crystal_size_mid 0.29
_exptl_crystal_size_min 0.14
_refine_diff_density_max 1.308
_refine_diff_density_min -1.413
_refine_diff_density_rms 0.101
_refine_ls_extinction_method none
_refine_ls_goodness_of_fit_ref 1.120
_refine_ls_hydrogen_treatment constr
_refine_ls_matrix_type full
_refine_ls_number_parameters 941
_refine_ls_number_reflns 20819
_refine_ls_number_restraints 0
_refine_ls_restrained_S_all 1.120
_refine_ls_R_factor_all 0.0627
_refine_ls_R_factor_gt 0.0481
_refine_ls_shift/su_max 0.002
_refine_ls_shift/su_mean 0.000
_refine_ls_structure_factor_coef Fsqd
_refine_ls_weighting_details 'calc w=1/[\s^2^(Fo^2^)+(0.0343P)^2^+10.2815P] where P=(Fo^2^+2Fc^2^)/3'
_refine_ls_weighting_scheme calc
_refine_ls_wR_factor_gt 0.0944
_refine_ls_wR_factor_ref 0.0991
_reflns_number_gt 17390
_reflns_number_total 20819
_reflns_threshold_expression I>2\s(I)
_cod_data_source_file om700919h-file004.cif
_cod_data_source_block Q1116
_cod_depositor_comments
;
The following automatic conversions were performed:

'_symmetry_cell_setting' value 'Monoclinic' changed to 'monoclinic'
according to /home/saulius/struct/CIF-dictionaries/cif_core.dic
dictionary named 'cif_core.dic' version 2.4.1 from
2010-06-29.

'_exptl_absorpt_correction_type' value 'Multi-Scan'
changed to 'multi-scan' according to
/home/saulius/struct/CIF-dictionaries/cif_core.dic dictionary named
'cif_core.dic' version 2.4.1 from 2010-06-29.

Automatic conversion script
Id: cif_fix_values 1715 2011-07-08 13:25:40Z adriana 
;
_cod_original_cell_volume 8461.(1)
_cod_original_sg_symbol_H-M 'P 21/c'
_cod_database_code 4070668
_vrn_publ_code_void_volume 121.6
_vrn_publ_code_frame_time_sec 10.0
_vrn_publ_code_meas_time_hour 10.0

loop_
_symmetry_equiv_pos_site_id
_symmetry_equiv_pos_as_xyz
1 x,y,z
2 -x,1/2+y,1/2-z
3 -x,-y,-z
4 x,1/2-y,1/2+z

loop_
_atom_site_aniso_label
_atom_site_aniso_U_11
_atom_site_aniso_U_22
_atom_site_aniso_U_33
_atom_site_aniso_U_23
_atom_site_aniso_U_13
_atom_site_aniso_U_12
La1 0.0144(1) 0.0156(1) 0.0194(1) 0.0014(1) 0.0042(1) 0.0021(1)
O1 0.0211(12) 0.0333(13) 0.0336(14) 0.0115(11) 0.0096(11) 0.0019(10)
N11 0.0145(13) 0.0173(12) 0.0214(14) 0.0002(10) 0.0030(11) 0.0013(10)
N12 0.0181(13) 0.0175(13) 0.0259(15) 0.0051(11) 0.0059(12) 0.0041(10)
C11 0.0147(15) 0.0160(14) 0.0252(17) -0.0014(12) 0.0043(13) 0.0017(11)
C12 0.0165(15) 0.0167(15) 0.0284(18) -0.0022(13) 0.0074(14) 0.0016(12)
C13 0.0192(16) 0.0222(16) 0.0298(19) 0.0020(14) 0.0058(14) -0.0002(13)
C14 0.0217(17) 0.0214(16) 0.037(2) -0.0034(14) 0.0038(15) -0.0041(13)
C15 0.0212(17) 0.0245(17) 0.0286(19) -0.0062(14) -0.0015(14) -0.0002(13)
C16 0.0195(16) 0.0198(15) 0.0245(18) -0.0026(13) 0.0026(14) 0.0039(12)
C17 0.0218(16) 0.0217(16) 0.0234(17) 0.0018(13) 0.0056(14) -0.0034(13)
C18 0.036(2) 0.0290(19) 0.030(2) -0.0025(15) 0.0100(17) 0.0016(16)
C19 0.0270(18) 0.0280(18) 0.0274(19) 0.0036(14) 0.0049(15) 0.0002(14)
C110 0.0286(19) 0.0279(18) 0.0240(18) -0.0042(14) 0.0007(15) 0.0007(14)
C111 0.045(2) 0.040(2) 0.032(2) -0.0044(17) 0.0101(19) 0.0046(18)
C112 0.042(2) 0.041(2) 0.032(2) 0.0025(17) 0.0037(18) 0.0094(18)
C113 0.0149(15) 0.0222(15) 0.0142(15) 0.0027(12) 0.0013(12) 0.0038(12)
C114 0.0160(15) 0.0195(15) 0.0223(17) -0.0010(12) 0.0045(13) 0.0019(12)
C115 0.0209(17) 0.0242(17) 0.043(2) -0.0033(15) 0.0125(16) 0.0026(13)
C116 0.033(2) 0.0272(18) 0.050(3) 0.0117(17) 0.0213(19) 0.0137(16)
C117 0.027(2) 0.052(2) 0.032(2) -0.0145(18) 0.0088(17) -0.0009(17)
C118 0.0167(15) 0.0179(15) 0.0324(19) 0.0063(13) 0.0100(14) 0.0049(12)
C119 0.0232(17) 0.0237(16) 0.032(2) 0.0066(14) 0.0113(15) 0.0080(13)
C120 0.032(2) 0.033(2) 0.039(2) 0.0200(17) 0.0086(17) 0.0080(16)
C121 0.033(2) 0.030(2) 0.059(3) 0.0274(19) 0.005(2) -0.0038(16)
C122 0.0228(18) 0.0228(18) 0.057(3) 0.0139(17) -0.0018(18) -0.0037(14)
C123 0.0178(16) 0.0204(16) 0.041(2) 0.0112(15) 0.0052(15) 0.0007(13)
C124 0.041(2) 0.0275(18) 0.0247(19) 0.0027(15) 0.0096(16) 0.0092(16)
C125 0.059(3) 0.036(2) 0.031(2) 0.0069(17) -0.005(2) 0.003(2)
C126 0.073(3) 0.039(2) 0.043(3) -0.0005(19) 0.035(2) 0.006(2)
C127 0.0188(16) 0.0207(16) 0.037(2) 0.0039(14) 0.0022(15) -0.0024(13)
C128 0.034(2) 0.0230(18) 0.047(2) -0.0024(16) 0.0065(18) -0.0023(15)
C129 0.0198(18) 0.0291(19) 0.047(2) 0.0074(17) -0.0004(16) -0.0020(14)
C130 0.0300(19) 0.0185(16) 0.043(2) -0.0027(15) 0.0157(17) -0.0020(14)
C131 0.0268(18) 0.0125(14) 0.0295(19) -0.0017(12) 0.0087(15) 0.0041(12)
C132 0.046(2) 0.033(2) 0.036(2) 0.0041(17) 0.0070(19) 0.0162(18)
C133 0.081(4) 0.031(2) 0.037(2) 0.0091(18) 0.026(2) 0.011(2)
C134 0.079(4) 0.026(2) 0.057(3) -0.0096(19) 0.049(3) -0.011(2)
C135 0.030(2) 0.033(2) 0.070(3) -0.022(2) 0.022(2) -0.0058(16)
C136 0.0294(19) 0.0230(17) 0.035(2) -0.0098(15) 0.0098(16) 0.0020(14)
C137 0.0233(17) 0.0230(16) 0.0195(17) -0.0001(13) 0.0029(14) 0.0008(13)
C138 0.0214(17) 0.0252(16) 0.0164(16) -0.0005(13) 0.0000(13) 0.0013(13)
C139 0.030(2) 0.0264(18) 0.036(2) 0.0043(15) 0.0081(16) -0.0001(14)
C140 0.027(2) 0.045(2) 0.051(3) 0.006(2) 0.0158(19) 0.0011(17)
C141 0.027(2) 0.045(2) 0.047(3) 0.0024(19) 0.0114(18) 0.0159(17)
C142 0.033(2) 0.0279(19) 0.038(2) 0.0019(16) 0.0074(17) 0.0089(16)
C143 0.0249(18) 0.0246(17) 0.032(2) 0.0020(14) 0.0078(15) -0.0016(14)
C144 0.046(3) 0.140(6) 0.097(5) 0.088(4) 0.038(3) 0.042(3)
C145 0.043(2) 0.043(2) 0.045(3) 0.016(2) 0.018(2) 0.0091(19)
C146 0.029(2) 0.0315(19) 0.040(2) 0.0027(16) 0.0151(17) -0.0001(15)
C147 0.0193(17) 0.0212(16) 0.038(2) -0.0017(14) 0.0068(15) -0.0027(13)
La2 0.0124(1) 0.0120(1) 0.0197(1) -0.0019(1) 0.0030(1) 0.0004(1)
O2 0.0216(12) 0.0128(10) 0.0277(13) -0.0041(9) 0.0086(10) -0.0008(8)
N21 0.0139(12) 0.0106(11) 0.0235(14) -0.0015(10) 0.0059(10) -0.0026(9)
N22 0.0132(12) 0.0109(11) 0.0214(14) -0.0018(10) 0.0028(10) 0.0005(9)
C21 0.0126(14) 0.0132(14) 0.0256(17) -0.0021(12) 0.0072(13) -0.0007(11)
C22 0.0154(15) 0.0157(14) 0.0249(17) -0.0012(12) 0.0085(13) 0.0010(11)
C23 0.0187(16) 0.0219(16) 0.0282(19) -0.0073(13) 0.0049(14) 0.0000(12)
C24 0.0220(17) 0.0157(15) 0.042(2) -0.0043(14) 0.0102(16) -0.0070(12)
C25 0.0257(18) 0.0156(15) 0.037(2) 0.0004(14) 0.0142(16) -0.0039(13)
C26 0.0172(15) 0.0155(14) 0.0272(18) -0.0008(12) 0.0110(13) 0.0005(12)
C27 0.0192(16) 0.0183(15) 0.0230(17) -0.0017(13) 0.0049(13) -0.0016(12)
C28 0.0293(19) 0.0243(17) 0.0267(19) 0.0025(14) 0.0015(15) 0.0027(14)
C29 0.0256(18) 0.0322(19) 0.029(2) 0.0077(15) 0.0110(15) 0.0033(15)
C210 0.0244(17) 0.0181(15) 0.0258(18) 0.0011(13) 0.0082(14) 0.0008(13)
C211 0.0274(18) 0.0240(17) 0.0284(19) 0.0057(14) 0.0081(15) 0.0032(14)
C212 0.037(2) 0.0286(18) 0.029(2) 0.0033(15) 0.0168(17) 0.0021(15)
C213 0.0143(14) 0.0135(13) 0.0131(14) 0.0007(11) 0.0014(12) 0.0001(10)
C214 0.0149(15) 0.0179(15) 0.0291(18) -0.0038(13) 0.0099(14) -0.0024(12)
C215 0.0133(16) 0.038(2) 0.058(3) -0.0239(19) 0.0067(17) 0.0005(14)
C216 0.048(2) 0.0270(19) 0.044(2) 0.0095(17) 0.033(2) 0.0131(17)
C217 0.0170(16) 0.0172(15) 0.039(2) -0.0053(14) 0.0111(15) 0.0003(12)
C218 0.0122(14) 0.0112(13) 0.0269(17) -0.0029(12) 0.0062(13) -0.0008(10)
C219 0.0167(15) 0.0159(14) 0.0247(17) -0.0024(12) 0.0062(13) -0.0007(11)
C220 0.0197(16) 0.0186(15) 0.0279(18) -0.0081(13) 0.0047(14) -0.0031(12)
C221 0.0190(16) 0.0115(14) 0.038(2) -0.0037(13) 0.0089(14) -0.0013(12)
C222 0.0198(16) 0.0136(14) 0.0321(19) 0.0035(13) 0.0111(14) 0.0003(12)
C223 0.0104(14) 0.0146(14) 0.0263(17) -0.0003(12) 0.0056(12) 0.0001(11)
C224 0.0245(17) 0.0191(16) 0.0250(18) -0.0041(13) 0.0023(14) -0.0012(13)
C225 0.040(2) 0.034(2) 0.0213(19) -0.0037(15) 0.0065(16) 0.0006(16)
C226 0.0269(19) 0.0292(19) 0.031(2) -0.0044(15) -0.0036(16) 0.0003(15)
C227 0.0156(15) 0.0149(14) 0.0242(17) 0.0011(12) 0.0034(13) 0.0003(11)
C228 0.0183(17) 0.0311(19) 0.032(2) -0.0008(15) -0.0023(15) 0.0038(14)
C229 0.0266(19) 0.0311(19) 0.0264(19) 0.0017(15) 0.0107(15) -0.0040(14)
C230 0.0183(16) 0.0191(16) 0.035(2) -0.0021(14) 0.0050(14) -0.0032(12)
C231 0.0172(16) 0.0174(15) 0.0315(19) 0.0058(13) 0.0091(14) -0.0018(12)
C232 0.0162(16) 0.0291(18) 0.039(2) 0.0051(15) 0.0089(15) -0.0021(13)
C233 0.0275(19) 0.0309(19) 0.049(2) 0.0049(17) 0.0210(18) 0.0042(15)
C234 0.049(2) 0.0266(19) 0.033(2) 0.0001(16) 0.0247(19) 0.0017(17)
C235 0.035(2) 0.0245(17) 0.0253(19) 0.0032(14) 0.0051(16) -0.0024(15)
C236 0.0176(16) 0.0193(16) 0.0317(19) 0.0050(13) 0.0068(14) -0.0002(12)
C237 0.034(2) 0.0250(17) 0.0271(19) -0.0047(14) -0.0011(16) 0.0061(15)
C238 0.0276(19) 0.0262(17) 0.0220(18) -0.0016(14) -0.0064(15) 0.0041(14)
C239 0.0254(19) 0.0243(18) 0.037(2) 0.0009(15) -0.0059(16) 0.0009(14)
C240 0.0233(19) 0.039(2) 0.040(2) 0.0073(18) -0.0006(17) -0.0030(16)
C241 0.0213(18) 0.040(2) 0.035(2) -0.0010(17) 0.0006(16) 0.0084(15)
C242 0.034(2) 0.0229(18) 0.039(2) 0.0012(15) 0.0026(17) 0.0057(15)
C243 0.0262(18) 0.0288(18) 0.0288(19) 0.0048(15) 0.0030(15) 0.0055(14)
C244 0.0233(18) 0.0294(19) 0.040(2) -0.0019(16) 0.0099(16) 0.0055(14)
C245 0.039(2) 0.0187(16) 0.045(2) -0.0083(15) 0.0236(18) -0.0031(14)
C246 0.038(2) 0.0209(16) 0.0236(18) -0.0055(13) 0.0048(16) 0.0016(14)
C247 0.0238(17) 0.0166(15) 0.0284(18) -0.0036(13) 0.0072(14) -0.0020(12)

loop_
_atom_site_label
_atom_site_type_symbol
_atom_site_thermal_displace_type
_atom_site_fract_x
_atom_site_fract_y
_atom_site_fract_z
_atom_site_occupancy
_atom_site_U_iso_or_equiv
La1 La Uani 0.26397(1) 0.16438 0.30368(1) 1.000 0.0164(1)
O1 O Uani 0.1354(2) 0.12890(6) 0.37303(14) 1.000 0.0288(8)
N11 N Uani 0.4784(2) 0.16849(6) 0.31738(15) 1.000 0.0179(8)
N12 N Uani 0.4082(2) 0.11665(7) 0.33366(15) 1.000 0.0203(8)
C11 C Uani 0.5556(3) 0.19624(8) 0.31652(18) 1.000 0.0186(9)
C12 C Uani 0.5587(3) 0.21430(8) 0.25141(19) 1.000 0.0202(9)
C13 C Uani 0.6331(3) 0.24248(8) 0.25454(19) 1.000 0.0237(10)
C14 C Uani 0.7029(3) 0.25287(9) 0.3197(2) 1.000 0.0271(10)
C15 C Uani 0.6961(3) 0.23600(9) 0.3837(2) 1.000 0.0258(10)
C16 C Uani 0.6218(3) 0.20827(8) 0.38380(18) 1.000 0.0216(9)
C17 C Uani 0.4840(3) 0.20459(8) 0.17773(18) 1.000 0.0222(9)
C18 C Uani 0.5527(3) 0.19567(9) 0.1200(2) 1.000 0.0312(11)
C19 C Uani 0.3995(3) 0.23372(9) 0.1486(2) 1.000 0.0276(11)
C110 C Uani 0.6134(3) 0.19206(9) 0.45669(19) 1.000 0.0276(11)
C111 C Uani 0.5919(4) 0.21956(10) 0.5118(2) 1.000 0.0387(12)
C112 C Uani 0.7192(4) 0.17069(11) 0.4906(2) 1.000 0.0390(12)
C113 C Uani 0.4975(3) 0.13434(8) 0.31934(16) 1.000 0.0174(9)
C114 C Uani 0.5986(3) 0.11597(8) 0.29408(18) 1.000 0.0192(9)
C115 C Uani 0.7000(3) 0.13927(9) 0.2921(2) 1.000 0.0285(10)
C116 C Uani 0.6473(3) 0.08381(9) 0.3393(2) 1.000 0.0349(13)
C117 C Uani 0.5474(3) 0.10365(11) 0.2157(2) 1.000 0.0366(12)
C118 C Uani 0.4010(3) 0.08156(8) 0.35572(19) 1.000 0.0216(9)
C119 C Uani 0.4513(3) 0.07217(9) 0.4291(2) 1.000 0.0255(10)
C120 C Uani 0.4257(3) 0.03987(10) 0.4548(2) 1.000 0.0345(12)
C121 C Uani 0.3542(3) 0.01685(10) 0.4102(3) 1.000 0.0414(14)
C122 C Uani 0.3091(3) 0.02549(9) 0.3378(2) 1.000 0.0358(13)
C123 C Uani 0.3310(3) 0.05782(8) 0.3094(2) 1.000 0.0266(10)
C124 C Uani 0.5304(3) 0.09662(9) 0.4797(2) 1.000 0.0307(11)
C125 C Uani 0.6300(4) 0.07806(11) 0.5296(2) 1.000 0.0442(14)
C126 C Uani 0.4676(4) 0.11892(11) 0.5260(3) 1.000 0.0483(16)
C127 C Uani 0.2747(3) 0.06589(9) 0.2305(2) 1.000 0.0261(10)
C128 C Uani 0.3044(3) 0.03926(9) 0.1762(2) 1.000 0.0350(11)
C129 C Uani 0.1451(3) 0.06781(10) 0.2203(2) 1.000 0.0331(11)
C130 C Uani 0.2945(3) 0.22981(8) 0.3341(2) 1.000 0.0293(11)
C131 C Uani 0.2135(3) 0.22474(8) 0.37872(19) 1.000 0.0225(10)
C132 C Uani 0.2472(4) 0.21584(10) 0.4541(2) 1.000 0.0386(12)
C133 C Uani 0.1698(5) 0.20921(10) 0.4961(3) 1.000 0.0477(16)
C134 C Uani 0.0540(5) 0.20896(10) 0.4659(3) 1.000 0.0488(18)
C135 C Uani 0.0179(3) 0.21575(10) 0.3924(3) 1.000 0.0426(14)
C136 C Uani 0.0955(3) 0.22308(9) 0.3487(2) 1.000 0.0287(11)
C137 C Uani 0.2028(3) 0.15963(8) 0.16273(18) 1.000 0.0222(10)
C138 C Uani 0.0964(3) 0.17800(8) 0.16035(17) 1.000 0.0216(9)
C139 C Uani 0.0049(3) 0.16232(9) 0.1839(2) 1.000 0.0307(11)
C140 C Uani -0.0940(3) 0.17999(11) 0.1861(2) 1.000 0.0399(14)
C141 C Uani -0.1068(3) 0.21438(11) 0.1654(2) 1.000 0.0392(14)
C142 C Uani -0.0179(3) 0.23102(10) 0.1430(2) 1.000 0.0330(11)
C143 C Uani 0.0815(3) 0.21352(9) 0.1412(2) 1.000 0.0269(11)
C144 C Uani 0.1800(4) 0.11053(19) 0.4406(3) 1.000 0.091(3)
C145 C Uani 0.0896(4) 0.09377(11) 0.4654(3) 1.000 0.0424(14)
C146 C Uani -0.0147(3) 0.11549(10) 0.4324(2) 1.000 0.0323(11)
C147 C Uani 0.0123(3) 0.12855(9) 0.3618(2) 1.000 0.0261(10)
H13 H Uiso 0.63563 0.25473 0.21083 1.000 0.0284
H14 H Uiso 0.75514 0.27144 0.32052 1.000 0.0326
H15 H Uiso 0.74308 0.24346 0.42864 1.000 0.0310
H17 H Uiso 0.43896 0.18358 0.18510 1.000 0.0266
H18 H Uiso 0.59846 0.21579 0.11216 1.000 0.0472
H18' H Uiso 0.50043 0.18953 0.07386 1.000 0.0472
H18" H Uiso 0.60313 0.17601 0.13709 1.000 0.0472
H19 H Uiso 0.35350 0.23887 0.18460 1.000 0.0414
H19' H Uiso 0.34956 0.22638 0.10247 1.000 0.0414
H19" H Uiso 0.44155 0.25456 0.14009 1.000 0.0414
H110 H Uiso 0.54658 0.17595 0.44716 1.000 0.0331
H111 H Uiso 0.65922 0.23441 0.52587 1.000 0.0576
H111' H Uiso 0.57670 0.20803 0.55541 1.000 0.0576
H111" H Uiso 0.52596 0.23375 0.48919 1.000 0.0576
H112 H Uiso 0.72808 0.15174 0.45732 1.000 0.0582
H112' H Uiso 0.71040 0.16104 0.53752 1.000 0.0582
H112" H Uiso 0.78673 0.18562 0.49854 1.000 0.0582
H115 H Uiso 0.73098 0.14843 0.34130 1.000 0.0426
H115' H Uiso 0.67552 0.15856 0.25822 1.000 0.0426
H115" H Uiso 0.75894 0.12584 0.27557 1.000 0.0426
H116 H Uiso 0.70558 0.07296 0.31727 1.000 0.0523
H116' H Uiso 0.58587 0.06718 0.33978 1.000 0.0523
H116" H Uiso 0.68152 0.09087 0.38963 1.000 0.0523
H117 H Uiso 0.60820 0.09479 0.19332 1.000 0.0547
H117' H Uiso 0.50925 0.12313 0.18674 1.000 0.0547
H117" H Uiso 0.49192 0.08517 0.21718 1.000 0.0547
H120 H Uiso 0.45803 0.03354 0.50398 1.000 0.0416
H121 H Uiso 0.33605 -0.00479 0.42916 1.000 0.0494
H122 H Uiso 0.26253 0.00920 0.30688 1.000 0.0428
H124 H Uiso 0.56356 0.11278 0.44796 1.000 0.0367
H125 H Uiso 0.60259 0.06584 0.56840 1.000 0.0664
H125' H Uiso 0.68783 0.09510 0.55161 1.000 0.0664
H125" H Uiso 0.66344 0.06133 0.50086 1.000 0.0664
H126 H Uiso 0.41063 0.13329 0.49366 1.000 0.0721
H126' H Uiso 0.52224 0.13390 0.55837 1.000 0.0721
H126" H Uiso 0.42952 0.10386 0.55546 1.000 0.0721
H127 H Uiso 0.30239 0.08913 0.21815 1.000 0.0312
H128 H Uiso 0.38734 0.03783 0.18247 1.000 0.0525
H128' H Uiso 0.27039 0.04652 0.12598 1.000 0.0525
H128" H Uiso 0.27433 0.01647 0.18551 1.000 0.0525
H129 H Uiso 0.11567 0.04508 0.23076 1.000 0.0496
H129' H Uiso 0.11106 0.07444 0.16968 1.000 0.0496
H129" H Uiso 0.12539 0.08512 0.25389 1.000 0.0496
H130 H Uiso 0.37211 0.23582 0.36165 1.000 0.0350
H130' H Uiso 0.26875 0.24551 0.29191 1.000 0.0350
H132 H Uiso 0.32614 0.21446 0.47590 1.000 0.0460
H133 H Uiso 0.19591 0.20470 0.54690 1.000 0.0571
H134 H Uiso 0.00067 0.20421 0.49544 1.000 0.0586
H135 H Uiso -0.06134 0.21544 0.37088 1.000 0.0508
H136 H Uiso 0.06830 0.22702 0.29778 1.000 0.0342
H137 H Uiso 0.25461 0.17202 0.13693 1.000 0.0266
H137' H Uiso 0.19141 0.13539 0.14521 1.000 0.0266
H139 H Uiso 0.01144 0.13872 0.19879 1.000 0.0364
H140 H Uiso -0.15401 0.16838 0.20207 1.000 0.0479
H141 H Uiso -0.17533 0.22644 0.16643 1.000 0.0466
H142 H Uiso -0.02554 0.25471 0.12882 1.000 0.0396
H143 H Uiso 0.14173 0.22564 0.12668 1.000 0.0322
H144 H Uiso 0.23633 0.09305 0.43247 1.000 0.1089
H144' H Uiso 0.21904 0.12704 0.47830 1.000 0.1089
H145 H Uiso 0.10377 0.09377 0.51954 1.000 0.0510
H145' H Uiso 0.08012 0.06953 0.44760 1.000 0.0510
H146 H Uiso -0.08480 0.10120 0.42275 1.000 0.0388
H146' H Uiso -0.02414 0.13496 0.46509 1.000 0.0388
H147 H Uiso -0.02132 0.11302 0.32061 1.000 0.0311
H147' H Uiso -0.01888 0.15218 0.35055 1.000 0.0311
La2 La Uani 0.05795(1) 0.09767 0.79804(1) 1.000 0.0148(1)
O2 O Uani 0.06946(19) 0.15687(5) 0.86135(12) 1.000 0.0202(7)
N21 N Uani 0.2719(2) 0.09793(6) 0.81710(14) 1.000 0.0157(7)
N22 N Uani 0.1891(2) 0.04659(6) 0.79483(14) 1.000 0.0153(7)
C21 C Uani 0.3551(3) 0.12448(7) 0.83668(18) 1.000 0.0167(9)
C22 C Uani 0.4189(3) 0.12601(8) 0.90986(18) 1.000 0.0180(9)
C23 C Uani 0.4931(3) 0.15377(8) 0.93136(19) 1.000 0.0230(10)
C24 C Uani 0.5027(3) 0.18030(8) 0.8826(2) 1.000 0.0261(10)
C25 C Uani 0.4378(3) 0.17948(8) 0.8126(2) 1.000 0.0250(10)
C26 C Uani 0.3630(3) 0.15195(8) 0.78792(18) 1.000 0.0190(9)
C27 C Uani 0.4034(3) 0.09897(8) 0.96633(18) 1.000 0.0201(9)
C28 C Uani 0.5129(3) 0.09063(9) 1.02222(19) 1.000 0.0275(11)
C29 C Uani 0.3101(3) 0.11067(9) 1.0058(2) 1.000 0.0282(11)
C210 C Uani 0.2906(3) 0.15334(8) 0.71106(18) 1.000 0.0224(10)
C211 C Uani 0.1956(3) 0.18037(9) 0.7058(2) 1.000 0.0263(10)
C212 C Uani 0.3613(3) 0.16137(9) 0.6540(2) 1.000 0.0301(11)
C213 C Uani 0.2854(2) 0.06456(7) 0.79948(16) 1.000 0.0139(8)
C214 C Uani 0.3956(3) 0.05060(8) 0.77714(19) 1.000 0.0199(9)
C215 C Uani 0.5052(3) 0.05879(10) 0.8326(2) 1.000 0.0366(13)
C216 C Uani 0.4005(4) 0.06884(9) 0.7046(2) 1.000 0.0362(11)
C217 C Uani 0.3974(3) 0.01155(8) 0.7626(2) 1.000 0.0236(10)
C218 C Uani 0.1733(2) 0.01006(7) 0.79113(18) 1.000 0.0165(9)
C219 C Uani 0.1267(3) -0.00646(8) 0.72382(18) 1.000 0.0188(9)
C220 C Uani 0.1112(3) -0.04225(8) 0.72379(19) 1.000 0.0221(9)
C221 C Uani 0.1388(3) -0.06178(8) 0.78754(19) 1.000 0.0224(10)
C222 C Uani 0.1772(3) -0.04496(8) 0.85385(19) 1.000 0.0210(10)
C223 C Uani 0.1933(2) -0.00901(7) 0.85748(18) 1.000 0.0169(9)
C224 C Uani 0.0920(3) 0.01374(8) 0.65255(18) 1.000 0.0233(10)
C225 C Uani 0.1431(3) -0.00107(10) 0.59039(19) 1.000 0.0318(11)
C226 C Uani -0.0381(3) 0.01512(9) 0.6295(2) 1.000 0.0305(11)
C227 C Uani 0.2269(3) 0.00817(8) 0.93177(18) 1.000 0.0184(9)
C228 C Uani 0.3508(3) 0.00096(9) 0.9695(2) 1.000 0.0283(11)
C229 C Uani 0.1481(3) -0.00315(9) 0.98191(19) 1.000 0.0273(11)
C230 C Uani -0.0681(3) 0.04750(8) 0.8306(2) 1.000 0.0243(10)
C231 C Uani -0.0897(3) 0.06918(8) 0.88891(19) 1.000 0.0215(10)
C232 C Uani -0.1964(3) 0.08551(9) 0.8866(2) 1.000 0.0277(10)
C233 C Uani -0.2142(3) 0.10776(9) 0.9406(2) 1.000 0.0339(11)
C234 C Uani -0.1263(3) 0.11563(9) 0.9998(2) 1.000 0.0338(11)
C235 C Uani -0.0195(3) 0.10190(9) 1.0028(2) 1.000 0.0285(11)
C236 C Uani -0.0012(3) 0.07927(8) 0.94814(19) 1.000 0.0227(10)
C237 C Uani -0.0115(3) 0.11131(9) 0.6588(2) 1.000 0.0299(11)
C238 C Uani -0.1084(3) 0.13025(9) 0.67461(19) 1.000 0.0271(10)
C239 C Uani -0.1949(3) 0.11323(9) 0.7007(2) 1.000 0.0308(11)
C240 C Uani -0.2847(3) 0.13134(10) 0.7195(2) 1.000 0.0352(11)
C241 C Uani -0.2904(3) 0.16709(10) 0.7147(2) 1.000 0.0329(11)
C242 C Uani -0.2048(3) 0.18457(9) 0.6911(2) 1.000 0.0328(11)
C243 C Uani -0.1157(3) 0.16691(9) 0.6723(2) 1.000 0.0284(11)
C244 C Uani -0.0369(3) 0.17185(9) 0.8721(2) 1.000 0.0304(11)
C245 C Uani -0.0068(3) 0.19318(9) 0.9424(2) 1.000 0.0320(11)
C246 C Uani 0.1229(3) 0.19357(9) 0.96244(19) 1.000 0.0278(10)
C247 C Uani 0.1567(3) 0.18195(8) 0.89283(19) 1.000 0.0227(10)
H23 H Uiso 0.53766 0.15457 0.97995 1.000 0.0276
H24 H Uiso 0.55409 0.19893 0.89783 1.000 0.0314
H25 H Uiso 0.44369 0.19797 0.78001 1.000 0.0300
H27 H Uiso 0.37666 0.07707 0.93935 1.000 0.0242
H28 H Uiso 0.57318 0.08464 0.99650 1.000 0.0412
H28' H Uiso 0.49958 0.07100 1.05258 1.000 0.0412
H28" H Uiso 0.53635 0.11092 1.05344 1.000 0.0412
H29 H Uiso 0.29684 0.09238 1.03939 1.000 0.0423
H29' H Uiso 0.23945 0.11518 0.96959 1.000 0.0423
H29" H Uiso 0.33454 0.13191 1.03356 1.000 0.0423
H210 H Uiso 0.25427 0.13010 0.69935 1.000 0.0268
H211 H Uiso 0.14588 0.17388 0.73875 1.000 0.0394
H211' H Uiso 0.15088 0.18132 0.65530 1.000 0.0394
H211" H Uiso 0.22932 0.20317 0.71981 1.000 0.0394
H212 H Uiso 0.38502 0.18573 0.65827 1.000 0.0446
H212' H Uiso 0.31515 0.15708 0.60482 1.000 0.0446
H212" H Uiso 0.42881 0.14643 0.66254 1.000 0.0446
H215 H Uiso 0.50016 0.04957 0.88067 1.000 0.0547
H215' H Uiso 0.51606 0.08398 0.83605 1.000 0.0547
H215" H Uiso 0.56984 0.04809 0.81688 1.000 0.0547
H216 H Uiso 0.41140 0.09380 0.71314 1.000 0.0543
H216' H Uiso 0.32894 0.06482 0.66884 1.000 0.0543
H216" H Uiso 0.46412 0.05948 0.68554 1.000 0.0543
H217 H Uiso 0.46906 0.00535 0.74890 1.000 0.0353
H217' H Uiso 0.33320 0.00543 0.72264 1.000 0.0353
H217" H Uiso 0.39115 -0.00112 0.80700 1.000 0.0353
H220 H Uiso 0.08079 -0.05365 0.67876 1.000 0.0266
H221 H Uiso 0.13145 -0.08631 0.78577 1.000 0.0267
H222 H Uiso 0.19293 -0.05815 0.89781 1.000 0.0252
H224 H Uiso 0.12036 0.03804 0.66206 1.000 0.0280
H225 H Uiso 0.22637 -0.00117 0.60556 1.000 0.0479
H225' H Uiso 0.11977 0.01336 0.54654 1.000 0.0479
H225" H Uiso 0.11560 -0.02482 0.57943 1.000 0.0479
H226 H Uiso -0.06807 -0.00838 0.61847 1.000 0.0457
H226' H Uiso -0.06048 0.02970 0.58582 1.000 0.0457
H226" H Uiso -0.06916 0.02491 0.66945 1.000 0.0457
H227 H Uiso 0.21822 0.03380 0.92434 1.000 0.0220
H228 H Uiso 0.36117 -0.02398 0.97864 1.000 0.0426
H228' H Uiso 0.36955 0.01352 1.01610 1.000 0.0426
H228" H Uiso 0.40113 0.00871 0.93784 1.000 0.0426
H229 H Uiso 0.06866 0.00097 0.95715 1.000 0.0410
H229' H Uiso 0.16605 0.01025 1.02749 1.000 0.0410
H229" H Uiso 0.15932 -0.02790 0.99311 1.000 0.0410
H230 H Uiso -0.13665 0.04249 0.79188 1.000 0.0289
H230' H Uiso -0.02543 0.02602 0.84754 1.000 0.0289
H232 H Uiso -0.25768 0.08090 0.84622 1.000 0.0333
H233 H Uiso -0.28731 0.11782 0.93728 1.000 0.0405
H234 H Uiso -0.13959 0.13032 1.03788 1.000 0.0407
H235 H Uiso 0.04188 0.10784 1.04217 1.000 0.0343
H236 H Uiso 0.07327 0.07036 0.95085 1.000 0.0271
H237 H Uiso 0.04187 0.12604 0.63868 1.000 0.0357
H237' H Uiso -0.03326 0.09044 0.62814 1.000 0.0357
H239 H Uiso -0.19217 0.08871 0.70565 1.000 0.0372
H240 H Uiso -0.34275 0.11894 0.73584 1.000 0.0422
H241 H Uiso -0.35183 0.17937 0.72742 1.000 0.0393
H242 H Uiso -0.20731 0.20915 0.68771 1.000 0.0392
H243 H Uiso -0.05728 0.17973 0.65720 1.000 0.0340
H244 H Uiso -0.09183 0.15332 0.87692 1.000 0.0364
H244' H Uiso -0.07128 0.18681 0.83012 1.000 0.0364
H245 H Uiso -0.03737 0.21703 0.93403 1.000 0.0384
H245' H Uiso -0.03808 0.18229 0.98175 1.000 0.0384
H246 H Uiso 0.15203 0.21716 0.97670 1.000 0.0335
H246' H Uiso 0.15231 0.17738 1.00325 1.000 0.0335
H247 H Uiso 0.15711 0.20174 0.85917 1.000 0.0272
H247' H Uiso 0.23313 0.17108 0.90376 1.000 0.0272

loop_
_atom_type_symbol
_atom_type_description
_atom_type_scat_dispersion_real
_atom_type_scat_dispersion_imag
_atom_type_scat_source
O O 0.0106 0.0060 'International Tables Vol C Tables 4.2.6.8 and 6.1.1.4'
N N 0.0061 0.0033 'International Tables Vol C Tables 4.2.6.8 and 6.1.1.4'
La La -0.2871 2.4523 'International Tables Vol C Tables 4.2.6.8 and 6.1.1.4'
H H 0.0000 0.0000 'International Tables Vol C Tables 4.2.6.8 and 6.1.1.4'
C C 0.0033 0.0016 'International Tables Vol C Tables 4.2.6.8 and 6.1.1.4'

loop_
_geom_angle_atom_site_label_1
_geom_angle_atom_site_label_2
_geom_angle_atom_site_label_3
_geom_angle
_geom_angle_publ_flag
O1 La1 N11 132.86(8) yes
O1 La1 N12 87.69(8) yes
O1 La1 C130 118.14(10) yes
O1 La1 C131 88.34(9) yes
O1 La1 C137 113.66(9) yes
N11 La1 N12 52.09(8) yes
N11 La1 C130 79.92(10) yes
N11 La1 C131 102.66(9) yes
N11 La1 C137 99.52(10) yes
N12 La1 C130 127.34(10) yes
N12 La1 C131 134.43(9) yes
N12 La1 C137 101.89(10) yes
C130 La1 C131 29.91(11) yes
C130 La1 C137 106.73(11) yes
C131 La1 C137 121.07(10) yes
O2 La2 C230 121.92(9) yes
O2 La2 C231 92.58(8) yes
O2 La2 C237 104.78(9) yes
O2 La2 C238 86.70(8) yes
N21 La2 N22 52.00(8) yes
N21 La2 C230 126.64(9) yes
N21 La2 C231 130.47(9) yes
N21 La2 C237 103.67(10) yes
N21 La2 C238 126.90(9) yes
N22 La2 C230 79.93(9) yes
N22 La2 C231 100.44(8) yes
N22 La2 C237 101.50(10) yes
N22 La2 C238 128.73(9) yes
C230 La2 C231 29.50(10) yes
C230 La2 C237 107.81(11) yes
C230 La2 C238 99.60(11) yes
C231 La2 C237 123.52(11) yes
C231 La2 C238 102.60(10) yes
C237 La2 C238 29.26(11) yes
O2 La2 N21 88.85(8) yes
O2 La2 N22 137.11(8) yes
La1 O1 C144 122.9(2) yes
C144 O1 C147 107.2(3) yes
La1 O1 C147 129.0(2) yes
La2 O2 C247 137.89(19) yes
C244 O2 C247 105.0(2) yes
La2 O2 C244 117.14(18) yes
La1 N11 C11 134.3(2) yes
La1 N11 C113 96.1(2) yes
C11 N11 C113 129.4(3) yes
La1 N12 C118 132.9(2) yes
C113 N12 C118 129.8(3) yes
La1 N12 C113 97.26(19) yes
C21 N21 C213 129.4(3) yes
La2 N21 C21 132.74(19) yes
La2 N21 C213 97.77(16) yes
La2 N22 C218 134.02(18) yes
C213 N22 C218 128.5(2) yes
La2 N22 C213 97.50(16) yes
C12 C11 C16 119.4(3) no
N11 C11 C12 121.5(3) yes
N11 C11 C16 118.8(3) yes
C11 C12 C13 118.9(3) no
C11 C12 C17 122.7(3) no
C13 C12 C17 118.4(3) no
C12 C13 C14 121.5(3) no
C13 C14 C15 119.3(3) no
C14 C15 C16 121.4(3) no
C11 C16 C110 121.9(3) no
C11 C16 C15 119.2(3) no
C15 C16 C110 118.9(3) no
C12 C17 C19 111.0(3) no
C12 C17 C18 113.0(3) no
C18 C17 C19 109.3(3) no
C111 C110 C112 109.8(3) no
C16 C110 C111 111.7(3) no
C16 C110 C112 112.4(3) no
N11 C113 C114 125.3(3) yes
N11 C113 N12 111.4(3) yes
C14 C13 H13 119.00 no
N12 C113 C114 122.4(3) yes
C12 C13 H13 119.00 no
C116 C114 C117 107.5(3) no
C115 C114 C117 108.5(3) no
C113 C114 C116 115.2(3) no
C113 C114 C115 114.8(3) no
C115 C114 C116 106.1(3) no
C13 C14 H14 120.00 no
C15 C14 H14 120.00 no
C113 C114 C117 104.5(3) no
C16 C15 H15 119.00 no
C14 C15 H15 119.00 no
C12 C17 H17 108.00 no
C18 C17 H17 108.00 no
C19 C17 H17 108.00 no
H18 C18 H18' 109.00 no
C17 C18 H18" 109.00 no
N12 C118 C123 120.4(3) yes
C119 C118 C123 120.1(3) no
N12 C118 C119 118.8(3) yes
C17 C18 H18 109.00 no
C17 C18 H18' 109.00 no
H18' C18 H18" 109.00 no
H18 C18 H18" 109.00 no
C17 C19 H19' 109.00 no
C17 C19 H19 109.00 no
C118 C119 C120 118.8(3) no
C17 C19 H19" 109.00 no
H19 C19 H19' 110.00 no
C120 C119 C124 119.8(3) no
H19 C19 H19" 109.00 no
C118 C119 C124 121.5(3) no
H19' C19 H19" 109.00 no
C119 C120 C121 121.4(4) no
C120 C121 C122 119.7(4) no
C121 C122 C123 121.2(3) no
C118 C123 C122 118.8(3) no
C122 C123 C127 118.0(3) no
C118 C123 C127 123.1(3) no
C125 C124 C126 109.6(3) no
C119 C124 C125 113.1(3) no
C119 C124 C126 112.5(3) no
C128 C127 C129 109.0(3) no
C123 C127 C128 112.7(3) no
C123 C127 C129 111.0(3) no
La1 C130 C131 85.01(19) yes
C130 C131 C136 121.9(3) no
La1 C131 C130 65.08(17) yes
C132 C131 C136 115.5(3) no
C130 C131 C132 121.9(4) no
La1 C131 C132 104.2(2) yes
La1 C131 C136 94.0(2) yes
C131 C132 C133 122.2(4) no
C132 C133 C134 121.1(5) no
C133 C134 C135 118.6(5) no
C134 C135 C136 121.2(4) no
C131 C136 C135 121.3(4) no
La1 C137 C138 92.9(2) yes
C137 C138 C139 121.6(3) no
C137 C138 C143 122.7(3) no
C139 C138 C143 115.5(3) no
C138 C139 C140 122.3(3) no
C139 C140 C141 120.7(3) no
C140 C141 C142 118.9(4) no
C141 C142 C143 120.6(4) no
C138 C143 C142 122.0(3) no
O1 C144 C145 110.0(4) yes
C144 C145 C146 103.8(4) no
C145 C146 C147 102.9(3) no
O1 C147 C146 106.4(3) yes
C16 C110 H110 108.00 no
C111 C110 H110 108.00 no
C112 C110 H110 108.00 no
C110 C111 H111 109.00 no
H111' C111 H111" 109.00 no
C110 C111 H111" 109.00 no
C110 C111 H111' 109.00 no
H111' C111 H111 110.00 no
H111" C111 H111 109.00 no
H112' C112 H112 109.00 no
C110 C112 H112 109.00 no
H112' C112 H112" 110.00 no
C110 C112 H112' 109.00 no
C110 C112 H112" 109.00 no
H112" C112 H112 109.00 no
H115' C115 H115 109.00 no
C114 C115 H115" 109.00 no
H115" C115 H115 109.00 no
C114 C115 H115' 110.00 no
C114 C115 H115 109.00 no
H115' C115 H115" 109.00 no
H116' C116 H116" 109.00 no
C114 C116 H116 109.00 no
C114 C116 H116" 109.00 no
C114 C116 H116' 109.00 no
H116' C116 H116 109.00 no
H116" C116 H116 109.00 no
H117' C117 H117 110.00 no
C114 C117 H117' 109.00 no
C114 C117 H117" 109.00 no
C114 C117 H117 109.00 no
H117' C117 H117" 109.00 no
H117" C117 H117 110.00 no
C121 C120 H120 119.00 no
C119 C120 H120 119.00 no
N21 C21 C22 118.8(3) yes
C120 C121 H121 120.00 no
C122 C121 H121 120.00 no
N21 C21 C26 121.0(3) yes
C22 C21 C26 119.6(3) no
C121 C122 H122 119.00 no
C21 C22 C23 119.2(3) no
C123 C122 H122 119.00 no
C23 C22 C27 119.5(3) no
C21 C22 C27 121.2(3) no
C22 C23 C24 120.9(3) no
C125 C124 H124 107.00 no
C119 C124 H124 107.00 no
C23 C24 C25 119.8(3) no
C126 C124 H124 107.00 no
C24 C25 C26 121.5(3) no
C124 C125 H125' 109.00 no
C124 C125 H125" 110.00 no
C124 C125 H125 109.00 no
H125' C125 H125" 109.00 no
H125' C125 H125 109.00 no
H125" C125 H125 109.00 no
C124 C126 H126" 109.00 no
C124 C126 H126 109.00 no
H126' C126 H126" 110.00 no
H126' C126 H126 109.00 no
H126" C126 H126 109.00 no
C21 C26 C25 118.8(3) no
C21 C26 C210 122.3(3) no
C124 C126 H126' 110.00 no
C25 C26 C210 118.8(3) no
C123 C127 H127 108.00 no
C128 C127 H127 108.00 no
C22 C27 C28 113.7(3) no
C22 C27 C29 110.1(3) no
C28 C27 C29 110.1(3) no
C129 C127 H127 108.00 no
H128' C128 H128 109.00 no
H128" C128 H128 109.00 no
H128' C128 H128" 109.00 no
C127 C128 H128' 109.00 no
C127 C128 H128" 109.00 no
C127 C128 H128 110.00 no
H129" C129 H129 109.00 no
C127 C129 H129" 110.00 no
C127 C129 H129 109.00 no
C127 C129 H129' 109.00 no
H129' C129 H129 109.00 no
H129' C129 H129" 109.00 no
C131 C130 H130' 115.00 no
La1 C130 H130 114.00 no
La1 C130 H130' 115.00 no
H130' C130 H130 112.00 no
C131 C130 H130 114.00 no
C131 C132 H132 119.00 no
C133 C132 H132 119.00 no
C134 C133 H133 119.00 no
C132 C133 H133 119.00 no
C133 C134 H134 121.00 no
C135 C134 H134 121.00 no
C134 C135 H135 119.00 no
C136 C135 H135 119.00 no
C135 C136 H136 119.00 no
C131 C136 H136 119.00 no
C138 C137 H137' 113.00 no
La1 C137 H137 113.00 no
La1 C137 H137' 113.00 no
C138 C137 H137 113.00 no
H137' C137 H137 111.00 no
C138 C139 H139 119.00 no
C140 C139 H139 119.00 no
C141 C140 H140 120.00 no
C139 C140 H140 120.00 no
C140 C141 H141 121.00 no
C142 C141 H141 121.00 no
C141 C142 H142 120.00 no
C143 C142 H142 120.00 no
C142 C143 H143 119.00 no
C138 C143 H143 119.00 no
C145 C144 H144 110.00 no
H144' C144 H144 108.00 no
C145 C144 H144' 110.00 no
O1 C144 H144' 110.00 no
O1 C144 H144 110.00 no
C146 C145 H145' 111.00 no
C144 C145 H145' 111.00 no
C144 C145 H145 111.00 no
C146 C145 H145 111.00 no
H145' C145 H145 109.00 no
C145 C146 H146 111.00 no
C145 C146 H146' 111.00 no
H146' C146 H146 109.00 no
C147 C146 H146' 111.00 no
C147 C146 H146 111.00 no
H147' C147 H147 109.00 no
O1 C147 H147' 110.00 no
O1 C147 H147 111.00 no
C146 C147 H147' 110.00 no
C146 C147 H147 110.00 no
C24 C23 H23 120.00 no
C22 C23 H23 120.00 no
C23 C24 H24 120.00 no
C25 C24 H24 120.00 no
C24 C25 H25 119.00 no
C26 C25 H25 119.00 no
C29 C27 H27 108.00 no
C28 C27 H27 108.00 no
C22 C27 H27 108.00 no
C27 C28 H28 109.00 no
C27 C28 H28" 109.00 no
H28 C28 H28' 109.00 no
C27 C28 H28' 110.00 no
H28' C28 H28" 109.00 no
H28 C28 H28" 109.00 no
C27 C29 H29' 109.00 no
C27 C29 H29 109.00 no
C27 C29 H29" 109.00 no
H29 C29 H29' 109.00 no
H29 C29 H29" 109.00 no
H29' C29 H29" 109.00 no
C26 C210 C212 112.2(3) no
C211 C210 C212 109.6(3) no
C26 C210 C211 110.6(3) no
N21 C213 N22 111.3(2) yes
N21 C213 C214 123.1(2) yes
N22 C213 C214 125.1(2) yes
C213 C214 C216 105.9(3) no
C213 C214 C217 115.5(3) no
C215 C214 C216 108.2(3) no
C213 C214 C215 113.8(3) no
C215 C214 C217 106.3(3) no
C216 C214 C217 106.7(3) no
C219 C218 C223 120.3(3) no
N22 C218 C219 120.9(3) yes
N22 C218 C223 118.4(3) yes
C218 C219 C220 118.3(3) no
C220 C219 C224 119.7(3) no
C218 C219 C224 122.0(3) no
C219 C220 C221 122.0(3) no
C220 C221 C222 119.1(3) no
C221 C222 C223 121.5(3) no
C218 C223 C227 122.5(2) no
C218 C223 C222 118.4(3) no
C222 C223 C227 119.0(3) no
C225 C224 C226 110.6(3) no
C219 C224 C225 113.2(3) no
C219 C224 C226 109.5(3) no
C223 C227 C228 112.6(3) no
C223 C227 C229 111.1(3) no
C228 C227 C229 109.6(3) no
La2 C230 C231 87.5(2) yes
La2 C231 C236 84.5(2) yes
C230 C231 C232 122.9(3) no
La2 C231 C232 118.3(2) yes
La2 C231 C230 63.05(18) yes
C232 C231 C236 115.0(3) no
C230 C231 C236 121.6(3) no
C231 C232 C233 122.5(3) no
C232 C233 C234 120.6(3) no
C233 C234 C235 119.3(3) no
C234 C235 C236 120.2(3) no
C231 C236 C235 122.3(3) no
La2 C237 C238 89.7(2) yes
C237 C238 C243 122.7(3) no
La2 C238 C239 87.6(2) yes
C239 C238 C243 115.6(3) no
La2 C238 C237 61.00(19) yes
La2 C238 C243 118.1(2) yes
C237 C238 C239 121.4(3) no
C238 C239 C240 121.8(3) no
C239 C240 C241 120.9(3) no
C240 C241 C242 118.6(3) no
C241 C242 C243 121.0(3) no
C238 C243 C242 122.1(3) no
O2 C244 C245 106.3(3) yes
C244 C245 C246 104.9(3) no
C245 C246 C247 103.7(3) no
O2 C247 C246 103.9(3) yes
C26 C210 H210 108.00 no
C211 C210 H210 108.00 no
C212 C210 H210 108.00 no
C210 C211 H211' 109.00 no
C210 C211 H211" 109.00 no
C210 C211 H211 109.00 no
H211' C211 H211" 109.00 no
H211' C211 H211 109.00 no
H211" C211 H211 110.00 no
C210 C212 H212' 109.00 no
C210 C212 H212" 109.00 no
C210 C212 H212 109.00 no
H212' C212 H212" 110.00 no
H212' C212 H212 110.00 no
H212" C212 H212 110.00 no
C214 C215 H215' 109.00 no
C214 C215 H215" 110.00 no
C214 C215 H215 109.00 no
H215' C215 H215" 110.00 no
H215' C215 H215 109.00 no
H215" C215 H215 109.00 no
C214 C216 H216' 109.00 no
C214 C216 H216" 110.00 no
C214 C216 H216 110.00 no
H216' C216 H216" 109.00 no
H216' C216 H216 109.00 no
H216" C216 H216 109.00 no
C214 C217 H217' 109.00 no
C214 C217 H217" 109.00 no
C214 C217 H217 109.00 no
H217' C217 H217" 109.00 no
H217' C217 H217 109.00 no
H217" C217 H217 109.00 no
C219 C220 H220 119.00 no
C221 C220 H220 119.00 no
C220 C221 H221 120.00 no
C222 C221 H221 120.00 no
C221 C222 H222 119.00 no
C223 C222 H222 119.00 no
C219 C224 H224 108.00 no
C225 C224 H224 108.00 no
C226 C224 H224 108.00 no
C224 C225 H225' 109.00 no
C224 C225 H225" 109.00 no
C224 C225 H225 109.00 no
H225' C225 H225" 109.00 no
H225' C225 H225 109.00 no
H225" C225 H225 110.00 no
C224 C226 H226' 110.00 no
C224 C226 H226" 109.00 no
C224 C226 H226 109.00 no
H226' C226 H226" 109.00 no
H226' C226 H226 109.00 no
H226" C226 H226 109.00 no
C223 C227 H227 108.00 no
C228 C227 H227 108.00 no
C229 C227 H227 108.00 no
C227 C228 H228' 110.00 no
C227 C228 H228" 109.00 no
C227 C228 H228 109.00 no
H228' C228 H228" 109.00 no
H228' C228 H228 110.00 no
H228" C228 H228 109.00 no
C227 C229 H229' 109.00 no
C227 C229 H229" 109.00 no
C227 C229 H229 109.00 no
H229' C229 H229" 109.00 no
H229' C229 H229 110.00 no
H229" C229 H229 109.00 no
La2 C230 H230' 114.00 no
La2 C230 H230 114.00 no
C231 C230 H230' 114.00 no
C231 C230 H230 114.00 no
H230' C230 H230 111.00 no
C231 C232 H232 119.00 no
C233 C232 H232 119.00 no
C232 C233 H233 120.00 no
C234 C233 H233 120.00 no
C233 C234 H234 120.00 no
C235 C234 H234 120.00 no
C234 C235 H235 120.00 no
C236 C235 H235 120.00 no
C231 C236 H236 119.00 no
C235 C236 H236 119.00 no
La2 C237 H237' 114.00 no
La2 C237 H237 114.00 no
C238 C237 H237' 114.00 no
C238 C237 H237 114.00 no
H237' C237 H237 111.00 no
C238 C239 H239 119.00 no
C240 C239 H239 119.00 no
C239 C240 H240 120.00 no
C241 C240 H240 120.00 no
C240 C241 H241 121.00 no
C242 C241 H241 121.00 no
C241 C242 H242 120.00 no
C243 C242 H242 119.00 no
C238 C243 H243 119.00 no
C242 C243 H243 119.00 no
O2 C244 H244' 110.00 no
O2 C244 H244 110.00 no
C245 C244 H244' 110.00 no
C245 C244 H244 110.00 no
H244' C244 H244 109.00 no
C244 C245 H245' 111.00 no
C244 C245 H245 111.00 no
C246 C245 H245' 111.00 no
C246 C245 H245 111.00 no
H245' C245 H245 109.00 no
C245 C246 H246' 111.00 no
C245 C246 H246 111.00 no
C247 C246 H246' 111.00 no
C247 C246 H246 111.00 no
H246' C246 H246 109.00 no
O2 C247 H247' 111.00 no
O2 C247 H247 111.00 no
C246 C247 H247' 111.00 no
C246 C247 H247 111.00 no
H247' C247 H247 109.00 no

loop_
_geom_bond_atom_site_label_1
_geom_bond_atom_site_label_2
_geom_bond_distance
_geom_bond_publ_flag
La1 O1 2.610(2) yes
La1 N11 2.540(2) yes
La1 N12 2.507(3) yes
La1 C130 2.595(3) yes
La1 C131 2.850(3) yes
La1 C137 2.585(3) yes
La2 O2 2.561(2) yes
La2 N21 2.519(2) yes
La2 N22 2.532(2) yes
La2 C230 2.609(3) yes
La2 C231 2.925(4) yes
La2 C237 2.610(4) yes
La2 C238 2.984(4) yes
O1 C144 1.446(6) yes
O1 C147 1.449(4) yes
O2 C247 1.454(4) yes
O2 C244 1.456(4) yes
N11 C113 1.336(4) yes
N11 C11 1.419(4) yes
N12 C113 1.347(4) yes
N12 C118 1.422(4) yes
N21 C21 1.423(4) yes
N21 C213 1.347(4) yes
N22 C218 1.421(4) yes
N22 C213 1.336(4) yes
C11 C12 1.410(5) no
C11 C16 1.413(5) no
C12 C13 1.400(5) no
C12 C17 1.519(5) no
C13 C14 1.381(5) no
C14 C15 1.380(5) no
C15 C16 1.393(5) no
C16 C110 1.523(5) no
C17 C18 1.534(5) no
C17 C19 1.533(5) no
C110 C111 1.539(5) no
C110 C112 1.533(6) no
C13 H13 0.9500 no
C113 C114 1.566(5) no
C114 C117 1.537(5) no
C114 C115 1.521(5) no
C114 C116 1.543(5) no
C14 H14 0.9500 no
C15 H15 0.9500 no
C17 H17 1.0000 no
C18 H18' 0.9800 no
C118 C119 1.421(5) no
C18 H18 0.9800 no
C118 C123 1.407(5) no
C18 H18" 0.9800 no
C19 H19 0.9800 no
C119 C120 1.393(5) no
C19 H19" 0.9800 no
C119 C124 1.516(5) no
C19 H19' 0.9800 no
C120 C121 1.383(6) no
C121 C122 1.385(6) no
C122 C123 1.402(5) no
C123 C127 1.516(5) no
C124 C125 1.527(6) no
C124 C126 1.530(6) no
C127 C129 1.530(5) no
C127 C128 1.539(5) no
C130 C131 1.427(5) no
C131 C132 1.422(5) no
C131 C136 1.409(5) no
C132 C133 1.366(7) no
C133 C134 1.384(9) no
C134 C135 1.374(8) no
C135 C136 1.396(6) no
C137 C138 1.454(5) no
C138 C139 1.407(5) no
C138 C143 1.417(5) no
C139 C140 1.379(5) no
C140 C141 1.380(6) no
C141 C142 1.387(5) no
C142 C143 1.379(5) no
C144 C145 1.426(7) no
C145 C146 1.523(6) no
C146 C147 1.512(5) no
C110 H110 1.0000 no
C111 H111 0.9800 no
C111 H111' 0.9800 no
C111 H111" 0.9800 no
C112 H112' 0.9800 no
C112 H112 0.9800 no
C112 H112" 0.9800 no
C115 H115" 0.9800 no
C115 H115' 0.9800 no
C115 H115 0.9800 no
C116 H116' 0.9800 no
C116 H116" 0.9800 no
C116 H116 0.9800 no
C117 H117" 0.9800 no
C117 H117 0.9800 no
C117 H117' 0.9800 no
C120 H120 0.9500 no
C21 C22 1.418(5) no
C21 C26 1.414(4) no
C121 H121 0.9500 no
C122 H122 0.9500 no
C22 C27 1.524(5) no
C22 C23 1.396(5) no
C23 C24 1.392(5) no
C24 C25 1.371(5) no
C124 H124 1.0000 no
C125 H125" 0.9800 no
C125 H125 0.9800 no
C125 H125' 0.9800 no
C25 C26 1.403(5) no
C126 H126' 0.9800 no
C126 H126" 0.9800 no
C26 C210 1.511(5) no
C126 H126 0.9800 no
C27 C28 1.527(5) no
C127 H127 1.0000 no
C27 C29 1.538(5) no
C128 H128 0.9800 no
C128 H128' 0.9800 no
C128 H128" 0.9800 no
C129 H129" 0.9800 no
C129 H129' 0.9800 no
C129 H129 0.9800 no
C130 H130' 0.9900 no
C130 H130 0.9900 no
C132 H132 0.9500 no
C133 H133 0.9500 no
C134 H134 0.9500 no
C135 H135 0.9500 no
C136 H136 0.9500 no
C137 H137 0.9900 no
C137 H137' 0.9900 no
C139 H139 0.9500 no
C140 H140 0.9500 no
C141 H141 0.9500 no
C142 H142 0.9500 no
C143 H143 0.9500 no
C144 H144 0.9900 no
C144 H144' 0.9900 no
C145 H145 0.9900 no
C145 H145' 0.9900 no
C146 H146' 0.9900 no
C146 H146 0.9900 no
C147 H147' 0.9900 no
C147 H147 0.9900 no
C23 H23 0.9500 no
C24 H24 0.9500 no
C25 H25 0.9500 no
C27 H27 1.0000 no
C28 H28 0.9800 no
C28 H28' 0.9800 no
C28 H28" 0.9800 no
C29 H29" 0.9800 no
C29 H29 0.9800 no
C29 H29' 0.9800 no
C210 C211 1.533(5) no
C210 C212 1.533(5) no
C213 C214 1.568(4) no
C214 C215 1.523(5) no
C214 C217 1.531(4) no
C214 C216 1.540(5) no
C218 C219 1.414(5) no
C218 C223 1.417(4) no
C219 C224 1.522(5) no
C219 C220 1.392(4) no
C220 C221 1.388(5) no
C221 C222 1.387(5) no
C222 C223 1.399(4) no
C223 C227 1.513(5) no
C224 C225 1.538(5) no
C224 C226 1.531(5) no
C227 C228 1.529(5) no
C227 C229 1.534(5) no
C230 C231 1.441(5) no
C231 C232 1.421(5) no
C231 C236 1.414(5) no
C232 C233 1.377(5) no
C233 C234 1.388(5) no
C234 C235 1.379(5) no
C235 C236 1.397(5) no
C237 C238 1.458(5) no
C238 C239 1.404(5) no
C238 C243 1.416(5) no
C239 C240 1.393(5) no
C240 C241 1.382(5) no
C241 C242 1.380(5) no
C242 C243 1.378(5) no
C244 C245 1.526(5) no
C245 C246 1.523(5) no
C246 C247 1.513(5) no
C210 H210 1.0000 no
C211 H211' 0.9800 no
C211 H211" 0.9800 no
C211 H211 0.9800 no
C212 H212' 0.9800 no
C212 H212" 0.9800 no
C212 H212 0.9800 no
C215 H215' 0.9800 no
C215 H215" 0.9800 no
C215 H215 0.9800 no
C216 H216' 0.9800 no
C216 H216" 0.9800 no
C216 H216 0.9800 no
C217 H217' 0.9800 no
C217 H217" 0.9800 no
C217 H217 0.9800 no
C220 H220 0.9500 no
C221 H221 0.9500 no
C222 H222 0.9500 no
C224 H224 1.0000 no
C225 H225' 0.9800 no
C225 H225" 0.9800 no
C225 H225 0.9800 no
C226 H226' 0.9800 no
C226 H226" 0.9800 no
C226 H226 0.9800 no
C227 H227 1.0000 no
C228 H228' 0.9800 no
C228 H228" 0.9800 no
C228 H228 0.9800 no
C229 H229' 0.9800 no
C229 H229" 0.9800 no
C229 H229 0.9800 no
C230 H230' 0.9900 no
C230 H230 0.9900 no
C232 H232 0.9500 no
C233 H233 0.9500 no
C234 H234 0.9500 no
C235 H235 0.9500 no
C236 H236 0.9500 no
C237 H237' 0.9900 no
C237 H237 0.9900 no
C239 H239 0.9500 no
C240 H240 0.9500 no
C241 H241 0.9500 no
C242 H242 0.9500 no
C243 H243 0.9500 no
C244 H244' 0.9900 no
C244 H244 0.9900 no
C245 H245' 0.9900 no
C245 H245 0.9900 no
C246 H246' 0.9900 no
C246 H246 0.9900 no
C247 H247' 0.9900 no
C247 H247 0.9900 no

loop_
_geom_contact_atom_site_label_1
_geom_contact_atom_site_label_2
_geom_contact_distance
_geom_contact_site_symmetry_2
_geom_contact_publ_flag
La1 C17 4.201(4) . no
La1 C19 4.501(4) . no
La1 C127 4.048(4) . no
La1 C129 4.168(4) . no
La1 C140 4.429(4) . no
La2 C226 4.452(4) . no
La2 C227 4.481(3) . no
La2 C210 4.129(3) . no
La2 C211 4.137(4) . no
La2 C29 4.408(4) . no
La2 C224 4.304(3) . no
La1 H19 3.9200 . no
La1 H110 3.8700 . no
La1 H17 3.4500 . no
La1 H129" 3.5100 . no
La1 H139 3.3900 . no
La1 H126 3.8000 . no
La1 H127 3.3900 . no
La2 H29' 3.5300 . no
La2 H227 3.6600 . no
La2 H226" 3.7900 . no
La2 H210 3.5300 . no
La2 H211 3.3900 . no
La2 H224 3.6300 . no
O1 H129" 2.7800 . no
O2 H211 2.7300 . no
N11 N12 2.216(4) . no
N11 C130 3.298(4) . no
N12 N11 2.216(4) . no
N21 N22 2.214(3) . no
N22 C230 3.303(4) . no
N22 N21 2.214(3) . no
N11 H115' 2.8500 . no
N11 H110 2.4000 . no
N11 H17 2.4800 . no
N12 H127 2.4900 . no
N12 H124 2.5200 . no
N12 H116' 2.8500 . no
N12 H117" 2.8600 . no
N21 H215' 2.9300 . no
N21 H27 2.4900 . no
N21 H216 2.8300 . no
N21 H210 2.5000 . no
N22 H227 2.4200 . no
N22 H217' 2.8900 . no
N22 H224 2.4600 . no
C11 C115 2.897(5) . no
C12 C115 3.357(5) . no
C16 C115 3.406(5) . no
C17 La1 4.201(4) . no
C19 La1 4.501(4) . no
C21 C215 3.120(5) . no
C21 C247 3.576(5) . no
C21 C216 3.404(5) . no
C22 C215 3.245(5) . no
C27 C215 3.388(5) . no
C27 C213 3.404(4) . no
C28 C117 3.586(5) 1_556 no
C29 La2 4.408(4) . no
C110 C113 3.455(5) . no
C11 H130 2.9500 . no
C11 H115 2.7600 . no
C11 H115' 2.4600 . no
C12 H115' 2.5600 . no
C112 C243 3.547(5) 1_655 no
C13 H18 2.8000 . no
C13 H241 3.0700 4_654 no
C113 C124 3.279(5) . no
C113 C110 3.455(5) . no
C13 H19" 2.8200 . no
C15 H24 3.0800 4_554 no
C115 C12 3.357(5) . no
C115 C11 2.897(5) . no
C15 H135 3.0800 1_655 no
C115 C16 3.406(5) . no
C15 H112" 2.9300 . no
C15 H111 2.7900 . no
C116 C119 3.208(5) . no
C116 C118 3.044(5) . no
C16 H115 2.8500 . no
C116 C124 3.273(5) . no
C17 H137 2.9800 . no
C117 C28 3.586(5) 1_554 no
C117 C118 3.560(5) . no
C17 H115' 3.0400 . no
C18 H23 3.0300 1_554 no
C18 H13 2.8900 . no
C118 C117 3.560(5) . no
C18 H115' 3.0400 . no
C118 C144 3.557(6) . no
C118 C116 3.044(5) . no
C19 H13 2.9400 . no
C19 H143 3.0500 . no
C119 C116 3.208(5) . no
C19 H137 2.9300 . no
C21 H247' 2.7800 . no
C21 H215' 2.4900 . no
C21 H216 2.8100 . no
C22 H215' 2.5700 . no
C22 H247' 2.8100 . no
C23 H28" 2.7700 . no
C23 H29" 3.0900 . no
C23 H18' 2.9800 1_556 no
C23 H233 2.9600 1_655 no
C23 H28 3.0000 . no
C124 C116 3.273(5) . no
C124 C113 3.279(5) . no
C25 H211" 2.8700 . no
C25 H212 2.8300 . no
C25 H212" 3.0600 . no
C26 H247' 3.0200 . no
C126 C212 3.372(6) . no
C126 C144 3.495(7) . no
C26 H216 2.7700 . no
C27 H215 2.8900 . no
C27 H215' 3.0900 . no
C127 La1 4.048(4) . no
C28 H215 3.0600 . no
C28 H23 2.6300 . no
C28 H228 2.9800 3_657 no
C129 C220 3.599(5) 3_556 no
C29 H247' 3.0300 . no
C129 La1 4.168(4) . no
C129 C221 3.392(5) 3_556 no
C130 N11 3.298(4) . no
C130 C132 2.490(5) . no
C130 C11 3.476(5) . no
C130 C136 2.480(5) . no
C135 C147 3.409(5) . no
C139 C147 3.555(5) . no
C140 La1 4.429(4) . no
C143 C246 3.569(5) 1_554 no
C144 C118 3.557(6) . no
C144 C126 3.495(7) . no
C147 C135 3.409(5) . no
C147 C139 3.555(5) . no
C210 La2 4.129(3) . no
C210 C216 3.527(5) . no
C111 H15 2.7900 . no
C211 La2 4.137(4) . no
C212 C126 3.372(6) . no
C112 H124 2.9100 . no
C112 H115 2.9500 . no
C112 H15 3.0700 . no
C113 H124 2.5100 . no
C113 H110 2.8300 . no
C213 C27 3.404(4) . no
C213 C227 3.478(4) . no
C114 H124 3.0000 . no
C215 C22 3.245(5) . no
C215 C21 3.120(5) . no
C215 C27 3.388(5) . no
C115 H140 2.9100 1_655 no
C115 H112 3.0700 . no
C216 C210 3.527(5) . no
C116 H124 2.7000 . no
C216 C21 3.404(5) . no
C217 C223 3.418(5) . no
C217 C219 3.252(5) . no
C117 H127 3.0100 . no
C117 H28" 3.0200 1_554 no
C217 C218 2.858(4) . no
C218 C217 2.858(4) . no
C118 H117" 3.0300 . no
C118 H116' 2.3700 . no
C118 H144 2.7200 . no
C119 H116' 2.5700 . no
C219 C217 3.252(5) . no
C119 H144 2.7200 . no
C220 C129 3.599(5) 3_556 no
C120 H144 3.0200 . no
C120 H125 2.8400 . no
C120 H126" 3.1000 . no
C120 H125" 2.9200 . no
C221 C129 3.392(5) 3_556 no
C122 H129 2.8200 . no
C122 H128" 2.8100 . no
C123 H144 3.0900 . no
C123 H116' 3.0100 . no
C223 C217 3.418(5) . no
C123 H117" 3.0500 . no
C124 H116" 2.7400 . no
C124 H116' 3.0600 . no
C224 La2 4.304(3) . no
C125 H121 2.9300 3_656 no
C125 H120 2.6500 . no
C125 H116" 2.8600 . no
C126 H110 2.9200 . no
C126 H212' 2.9800 . no
C126 H144' 2.9400 . no
C226 La2 4.452(4) . no
C126 H212" 2.8900 . no
C227 La2 4.481(3) . no
C127 H117" 2.7800 . no
C227 C213 3.478(4) . no
C228 C228 3.522(5) 3_657 no
C128 H117" 2.8400 . no
C128 H122 2.8500 . no
C129 H122 2.9500 . no
C129 H137' 3.0700 . no
C230 C236 2.492(5) . no
C130 H19 3.0500 . no
C230 C218 3.461(4) . no
C230 C232 2.515(5) . no
C230 N22 3.303(4) . no
C131 H130 2.0500 . no
C131 H130' 2.0500 . no
C131 H247 2.9200 4_554 no
C131 H246 3.0800 4_554 no
C232 C240 3.546(5) . no
C132 H246 2.8900 4_554 no
C133 H246 2.8600 4_554 no
C234 C245 3.581(5) . no
C234 C244 3.559(5) . no
C134 H147' 3.0600 . no
C134 H246 3.0700 4_554 no
C134 H146' 3.0000 . no
C134 H245 3.0700 4_554 no
C135 H147' 2.5800 . no
C135 H245 2.8300 4_554 no
C136 H147' 3.0600 . no
C136 H247 2.9900 4_554 no
C237 C239 2.496(5) . no
C237 C243 2.523(5) . no
C137 H246' 2.9900 1_554 no
C137 H17 2.9300 . no
C137 H127 3.0600 . no
C240 C232 3.546(5) . no
C141 H136 2.9200 . no
C242 C244 3.579(5) . no
C142 H136 2.8600 . no
C243 C112 3.547(5) 1_455 no
C143 H136 3.0100 . no
C244 C234 3.559(5) . no
C244 C242 3.579(5) . no
C144 H126 2.8700 . no
C245 C234 3.581(5) . no
C246 C143 3.569(5) 1_556 no
C147 H139 3.0700 . no
C247 C21 3.576(5) . no
C210 H216 2.7100 . no
C211 H243 2.9800 . no
C211 H237 2.8900 . no
C211 H25 3.0800 . no
C212 H133 3.0000 . no
C212 H25 2.7400 . no
C212 H126' 3.0900 . no
C212 H216 2.8400 . no
C213 H227 2.8900 . no
C213 H224 3.0600 . no
C213 H27 2.6500 . no
C215 H232 2.9300 1_655 no
C215 H27 2.8600 . no
C216 H210 2.9300 . no
C218 H217' 2.5400 . no
C218 H217" 2.6100 . no
C218 H230' 2.8800 . no
C219 H217' 2.5300 . no
C220 H225" 2.7900 . no
C220 H226 2.9000 . no
C220 H116 2.7500 3_656 no
C220 H147 2.9900 3_556 no
C220 H129 3.0300 3_556 no
C221 H116 3.0200 3_656 no
C221 H129 3.0700 3_556 no
C221 H147 2.9600 3_556 no
C222 H229" 2.7400 . no
C222 H228 2.9600 . no
C223 H217" 2.7600 . no
C223 H230' 2.9300 . no
C224 H217' 2.9300 . no
C225 H220 2.8200 . no
C225 H217' 2.9900 . no
C226 H237' 2.9000 . no
C226 H220 3.0600 . no
C227 H236 3.0900 . no
C228 H222 3.0800 . no
C228 H27 3.0200 . no
C229 H229 3.0600 3_557 no
C229 H222 2.7600 . no
C229 H236 2.9900 . no
C230 H239 2.9500 . no
C231 H230 2.0600 . no
C231 H230' 2.0600 . no
C231 H229" 2.9800 3_557 no
C232 H244 2.9200 . no
C233 H244 2.7300 . no
C233 H28 3.1000 1_455 no
C234 H245' 2.8300 . no
C234 H244 2.8200 . no
C235 H244 3.0600 . no
C238 H237' 2.0700 . no
C238 H237 2.0700 . no
C239 H125' 2.9200 1_455 no
C240 H232 3.0300 . no
C241 H14 3.0600 4_455 no
C242 H14 3.0800 4_455 no
C242 H112' 2.9700 1_455 no
C242 H244' 2.7400 . no
C242 H13 3.1000 4_455 no
C243 H244' 2.9800 . no
C243 H112' 2.9100 1_455 no
C247 H211 2.8700 . no
C247 H29' 3.0100 . no
H111' H112' 2.4900 . no
H111" H132 2.4800 . no
H112' C242 2.9700 1_655 no
H112' H111' 2.4900 . no
H112' H125' 2.5800 . no
H112' C243 2.9100 1_655 no
H112' H126' 2.6000 . no
H112" H111 2.5500 . no
H112" H15 2.5800 . no
H112" C15 2.9300 . no
H115' N11 2.8500 . no
H115' H18" 2.3400 . no
H115' H140 2.5300 1_655 no
H115' C11 2.4600 . no
H115' C12 2.5600 . no
H115' C17 3.0400 . no
H115' C18 3.0400 . no
H115' H117' 2.5500 . no
H115" H117 2.4200 . no
H115" H140 2.5100 1_655 no
H115" H116 2.3200 . no
H115" H221 2.4600 3_656 no
H116' C123 3.0100 . no
H116' C124 3.0600 . no
H116' N12 2.8500 . no
H116' C118 2.3700 . no
H116' C119 2.5700 . no
H116' H117" 2.4300 . no
H116" H124 2.1400 . no
H116" C125 2.8600 . no
H116" H115 2.5200 . no
H116" C124 2.7400 . no
H116" H125" 2.4200 . no
H117' H115' 2.5500 . no
H117' H17 2.4800 . no
H117' H18" 2.6000 . no
H117" H116' 2.4300 . no
H117" C127 2.7800 . no
H117" C128 2.8400 . no
H117" N12 2.8600 . no
H117" C118 3.0300 . no
H117" C123 3.0500 . no
H117" H127 2.2900 . no
H117" H128 2.2300 . no
H125' C239 2.9200 1_655 no
H125' H126' 2.5200 . no
H125' H112' 2.5800 . no
H125" C120 2.9200 . no
H125" H116" 2.4200 . no
H125" H121 2.5400 3_656 no
H13 H241 2.5600 4_654 no
H13 C19 2.9400 . no
H13 H242 2.4600 4_654 no
H13 C18 2.8900 . no
H13 C242 3.1000 4_654 no
H13 H18 2.3500 . no
H13 H19" 2.4200 . no
H126' H112' 2.6000 . no
H126' C212 3.0900 . no
H126' H212" 2.5000 . no
H126' H125' 2.5200 . no
H14 C241 3.0600 4_654 no
H14 C242 3.0800 4_654 no
H126" H212" 2.5900 . no
H126" H125 2.5100 . no
H126" C120 3.1000 . no
H15 C112 3.0700 . no
H15 H112" 2.5800 . no
H15 C111 2.7900 . no
H15 H111 2.2900 . no
H128' H229' 2.4300 1_554 no
H128' H29 2.4600 1_554 no
H128' H129' 2.4800 . no
H128" C122 2.8100 . no
H128" H129 2.5000 . no
H128" H122 2.3200 . no
H17 H137 2.2500 . no
H17 H117' 2.4800 . no
H17 La1 3.4500 . no
H17 N11 2.4800 . no
H17 C137 2.9300 . no
H129' H128' 2.4800 . no
H18 C13 2.8000 . no
H18 H13 2.3500 . no
H18 H19" 2.5500 . no
H18' H23 2.3300 1_554 no
H18' H19' 2.4500 . no
H18' C23 2.9800 1_554 no
H18" H117' 2.6000 . no
H18" H115' 2.3400 . no
H129" H139 2.5700 . no
H129" La1 3.5100 . no
H129" O1 2.7800 . no
H19 La1 3.9200 . no
H19 C130 3.0500 . no
H19 H130' 2.4500 . no
H19 H143 2.5900 . no
H19' H18' 2.4500 . no
H19' H137 2.5400 . no
H19" H18 2.5500 . no
H19" C13 2.8200 . no
H19" H212 2.4400 4_554 no
H19" H13 2.4200 . no
H130' H19 2.4500 . no
H130' H136 2.5400 . no
H130' H211" 2.3800 4_554 no
H137' H139 2.5800 . no
H137' C129 3.0700 . no
H137' H127 2.4600 . no
H137' H235 2.5600 1_554 no
H144' C126 2.9400 . no
H144' H126 2.2700 . no
H23 C18 3.0300 1_556 no
H23 C28 2.6300 . no
H23 H18' 2.3300 1_556 no
H23 H28" 2.1700 . no
H146' C134 3.0000 . no
H24 C15 3.0800 4_555 no
H147' C134 3.0600 . no
H147' C136 3.0600 . no
H147' H135 2.5400 . no
H147' C135 2.5800 . no
H25 H211" 2.5900 . no
H25 C211 3.0800 . no
H25 C212 2.7400 . no
H25 H212 2.2800 . no
H211' H212' 2.5400 . no
H211' H133 2.3900 . no
H211' H237 2.4900 . no
H211' H243 2.5100 . no
H211" H212 2.4900 . no
H211" C25 2.8700 . no
H211" H130' 2.3800 4_555 no
H211" H25 2.5900 . no
H27 N21 2.4900 . no
H27 C213 2.6500 . no
H27 H227 2.5000 . no
H27 C215 2.8600 . no
H27 C228 3.0200 . no
H27 H215 2.2900 . no
H212' C126 2.9800 . no
H212' H211' 2.5400 . no
H212' H133 2.4300 . no
H28 H228 2.4800 3_657 no
H28 C23 3.0000 . no
H28 C233 3.1000 1_655 no
H28 H215 2.5400 . no
H28 H233 2.5500 1_655 no
H28' H29 2.5300 . no
H28" C117 3.0200 1_556 no
H28" H23 2.1700 . no
H28" C23 2.7700 . no
H28" H29" 2.5100 . no
H212" C126 2.8900 . no
H212" H126' 2.5000 . no
H212" H216 2.2700 . no
H212" H126" 2.5900 . no
H212" C25 3.0600 . no
H29 H128' 2.4600 1_556 no
H29 H28' 2.5300 . no
H29' H247' 2.4700 . no
H29' C247 3.0100 . no
H29' La2 3.5300 . no
H29" C23 3.0900 . no
H29" H28" 2.5100 . no
H215' N21 2.9300 . no
H215' C21 2.4900 . no
H215' H216 2.4000 . no
H215' C22 2.5700 . no
H215' C27 3.0900 . no
H215" H216" 2.5500 . no
H215" H217 2.2700 . no
H215" H232 2.3900 1_655 no
H216' H217' 2.5000 . no
H216" H217 2.3900 . no
H216" H215" 2.5500 . no
H217' C225 2.9900 . no
H217' C224 2.9300 . no
H217' N22 2.8900 . no
H217' H216' 2.5000 . no
H217' H225 2.3000 . no
H217' C218 2.5400 . no
H217' C219 2.5300 . no
H217" C218 2.6100 . no
H217" H215 2.5800 . no
H217" C223 2.7600 . no
H217" H228" 2.4500 . no
H225' H226' 2.5100 . no
H225" C220 2.7900 . no
H225" H220 2.2800 . no
H225" H226 2.5500 . no
H226' H225' 2.5100 . no
H226' H237' 2.4700 . no
H226" La2 3.7900 . no
H228' H229' 2.5000 . no
H228" H215 2.3700 . no
H228" H217" 2.4500 . no
H229' H128' 2.4300 1_556 no
H229' H228' 2.5000 . no
H229" C231 2.9800 3_557 no
H229" C222 2.7400 . no
H229" H222 2.2400 . no
H229" H228 2.5000 . no
H230' C218 2.8800 . no
H230' C223 2.9300 . no
H230' H229 2.3300 . no
H237' C226 2.9000 . no
H237' H226' 2.4700 . no
H244' C243 2.9800 . no
H244' C242 2.7400 . no
H245' C234 2.8300 . no
H246' C137 2.9900 1_556 no
H246' H137 2.5400 1_556 no
H247' C22 2.8100 . no
H247' C21 2.7800 . no
H247' C26 3.0200 . no
H247' C29 3.0300 . no
H247' H29' 2.4700 . no
H110 C126 2.9200 . no
H110 H124 2.4400 . no
H110 H126 2.6000 . no
H110 C113 2.8300 . no
H110 La1 3.8700 . no
H110 N11 2.4000 . no
H111 C15 2.7900 . no
H111 H15 2.2900 . no
H111 H112" 2.5500 . no
H112 H124 2.4600 . no
H112 C115 3.0700 . no
H112 H115 2.1800 . no
H115 C11 2.7600 . no
H115 C16 2.8500 . no
H115 C112 2.9500 . no
H115 H116" 2.5200 . no
H115 H112 2.1800 . no
H116 C220 2.7500 3_656 no
H116 H115" 2.3200 . no
H116 H117 2.5000 . no
H116 C221 3.0200 3_656 no
H117 H115" 2.4200 . no
H117 H116 2.5000 . no
H120 H125 2.2600 . no
H120 C125 2.6500 . no
H121 H125 2.4600 3_656 no
H121 H125" 2.5400 3_656 no
H121 C125 2.9300 3_656 no
H122 C128 2.8500 . no
H122 C129 2.9500 . no
H122 H128" 2.3200 . no
H122 H129 2.4400 . no
H124 C113 2.5100 . no
H124 C116 2.7000 . no
H124 H116" 2.1400 . no
H124 C114 3.0000 . no
H124 N12 2.5200 . no
H124 C112 2.9100 . no
H124 H112 2.4600 . no
H124 H110 2.4400 . no
H125 H121 2.4600 3_656 no
H125 C120 2.8400 . no
H125 H120 2.2600 . no
H125 H126" 2.5100 . no
H126 La1 3.8000 . no
H126 C144 2.8700 . no
H126 H144' 2.2700 . no
H126 H110 2.6000 . no
H127 C137 3.0600 . no
H127 H117" 2.2900 . no
H127 H137' 2.4600 . no
H127 C117 3.0100 . no
H127 La1 3.3900 . no
H127 N12 2.4900 . no
H128 H117" 2.2300 . no
H128 H217 2.5400 3_656 no
H129 H122 2.4400 . no
H129 C220 3.0300 3_556 no
H129 C122 2.8200 . no
H129 H128" 2.5000 . no
H129 C221 3.0700 3_556 no
H130 C11 2.9500 . no
H130 H132 2.4600 . no
H132 H111" 2.4800 . no
H132 H130 2.4600 . no
H133 H211' 2.3900 . no
H133 C212 3.0000 . no
H133 H212' 2.4300 . no
H135 C15 3.0800 1_455 no
H135 H147' 2.5400 . no
H136 H130' 2.5400 . no
H136 C143 3.0100 . no
H136 C141 2.9200 . no
H136 C142 2.8600 . no
H137 C19 2.9300 . no
H137 H246' 2.5400 1_554 no
H137 H17 2.2500 . no
H137 H19' 2.5400 . no
H137 C17 2.9800 . no
H137 H143 2.4600 . no
H139 H129" 2.5700 . no
H139 H147 2.5900 . no
H139 C147 3.0700 . no
H139 H137' 2.5800 . no
H139 La1 3.3900 . no
H140 C115 2.9100 1_455 no
H140 H115" 2.5100 1_455 no
H140 H115' 2.5300 1_455 no
H141 H242 2.5600 4_554 no
H143 H19 2.5900 . no
H143 C19 3.0500 . no
H143 H137 2.4600 . no
H144 C118 2.7200 . no
H144 C119 2.7200 . no
H144 C120 3.0200 . no
H144 C123 3.0900 . no
H147 C220 2.9900 3_556 no
H147 H221 2.3700 3_556 no
H147 C221 2.9600 3_556 no
H147 H220 2.4000 3_556 no
H147 H139 2.5900 . no
H210 La2 3.5300 . no
H210 N21 2.5000 . no
H210 C216 2.9300 . no
H210 H216 2.3200 . no
H210 H237 2.5600 . no
H211 La2 3.3900 . no
H211 O2 2.7300 . no
H211 C247 2.8700 . no
H211 H243 2.5900 . no
H211 H247 2.4700 . no
H212 C25 2.8300 . no
H212 H25 2.2800 . no
H212 H211" 2.4900 . no
H212 H19" 2.4400 4_555 no
H215 C27 2.8900 . no
H215 C28 3.0600 . no
H215 H27 2.2900 . no
H215 H28 2.5400 . no
H215 H217" 2.5800 . no
H215 H228" 2.3700 . no
H216 N21 2.8300 . no
H216 C21 2.8100 . no
H216 C26 2.7700 . no
H216 C210 2.7100 . no
H216 C212 2.8400 . no
H216 H212" 2.2700 . no
H216 H215' 2.4000 . no
H216 H210 2.3200 . no
H217 H215" 2.2700 . no
H217 H216" 2.3900 . no
H217 H128 2.5400 3_656 no
H220 C225 2.8200 . no
H220 C226 3.0600 . no
H220 H225" 2.2800 . no
H220 H226 2.5800 . no
H220 H147 2.4000 3_556 no
H221 H115" 2.4600 3_656 no
H221 H147 2.3700 3_556 no
H222 C228 3.0800 . no
H222 C229 2.7600 . no
H222 H229" 2.2400 . no
H224 La2 3.6300 . no
H224 N22 2.4600 . no
H224 C213 3.0600 . no
H225 H217' 2.3000 . no
H226 C220 2.9000 . no
H226 H225" 2.5500 . no
H226 H220 2.5800 . no
H227 La2 3.6600 . no
H227 N22 2.4200 . no
H227 C213 2.8900 . no
H227 H27 2.5000 . no
H227 H236 2.3800 . no
H228 C222 2.9600 . no
H228 H229" 2.5000 . no
H228 C28 2.9800 3_657 no
H228 H28 2.4800 3_657 no
H229 H230' 2.3300 . no
H229 C229 3.0600 3_557 no
H229 H229 2.5400 3_557 no
H230 H232 2.4500 . no
H230 H239 2.4000 . no
H232 C215 2.9300 1_455 no
H232 C240 3.0300 . no
H232 H215" 2.3900 1_455 no
H232 H230 2.4500 . no
H232 H240 2.5600 . no
H233 C23 2.9600 1_455 no
H233 H28 2.5500 1_455 no
H235 H137' 2.5600 1_556 no
H236 C227 3.0900 . no
H236 C229 2.9900 . no
H236 H227 2.3800 . no
H237 C211 2.8900 . no
H237 H211' 2.4900 . no
H237 H210 2.5600 . no
H237 H243 2.4500 . no
H239 C230 2.9500 . no
H239 H230 2.4000 . no
H240 H232 2.5600 . no
H241 C13 3.0700 4_455 no
H241 H13 2.5600 4_455 no
H242 H13 2.4600 4_455 no
H242 H141 2.5600 4_555 no
H243 C211 2.9800 . no
H243 H211' 2.5100 . no
H243 H211 2.5900 . no
H243 H237 2.4500 . no
H244 C232 2.9200 . no
H244 C233 2.7300 . no
H244 C234 2.8200 . no
H244 C235 3.0600 . no
H245 C134 3.0700 4_555 no
H245 C135 2.8300 4_555 no
H246 C131 3.0800 4_555 no
H246 C132 2.8900 4_555 no
H246 C133 2.8600 4_555 no
H246 C134 3.0700 4_555 no
H247 H211 2.4700 . no
H247 C131 2.9200 4_555 no
H247 C136 2.9900 4_555 no

loop_
_geom_hbond_atom_site_label_D
_geom_hbond_atom_site_label_H
_geom_hbond_atom_site_label_A
_geom_hbond_distance_DH
_geom_hbond_distance_HA
_geom_hbond_distance_DA
_geom_hbond_angle_DHA
_geom_hbond_publ_flag
C17 H17 N11 1.0000 2.4800 2.973(4) 110.00 yes
C27 H27 N21 1.0000 2.4900 2.894(4) 104.00 yes
C110 H110 N11 1.0000 2.4000 2.900(4) 110.00 yes
C124 H124 N12 1.0000 2.5200 2.911(5) 103.00 yes
C127 H127 N12 1.0000 2.4900 2.964(4) 108.00 yes
C210 H210 N21 1.0000 2.5000 2.956(4) 108.00 yes
C224 H224 N22 1.0000 2.4600 2.949(4) 109.00 yes
C227 H227 N22 1.0000 2.4200 2.907(4) 109.00 yes

loop_
_geom_torsion_atom_site_label_1
_geom_torsion_atom_site_label_2
_geom_torsion_atom_site_label_3
_geom_torsion_atom_site_label_4
_geom_torsion
_geom_torsion_publ_flag
N11 La1 O1 C144 11.5(4) no
N11 La1 O1 C147 179.2(2) no
N12 La1 O1 C144 40.2(4) no
N12 La1 O1 C147 -152.1(3) no
C130 La1 O1 C144 -91.6(4) no
C130 La1 O1 C147 76.1(3) no
C131 La1 O1 C144 -94.4(4) no
C131 La1 O1 C147 73.4(3) no
C137 La1 O1 C144 142.2(4) no
C137 La1 O1 C147 -50.1(3) no
O1 La1 N11 C11 -137.3(3) no
O1 La1 N11 C113 48.2(2) no
N12 La1 N11 C11 -174.8(3) no
N12 La1 N11 C113 10.65(17) no
C130 La1 N11 C11 -18.0(3) no
C130 La1 N11 C113 167.5(2) no
C131 La1 N11 C11 -37.6(3) no
C131 La1 N11 C113 147.90(18) no
C137 La1 N11 C11 87.5(3) no
C137 La1 N11 C113 -87.07(19) no
O1 La1 N12 C113 -164.00(19) no
O1 La1 N12 C118 18.4(3) no
N11 La1 N12 C113 -10.58(17) no
N11 La1 N12 C118 171.8(3) no
C130 La1 N12 C113 -39.8(2) no
C130 La1 N12 C118 142.6(3) no
C131 La1 N12 C113 -78.6(2) no
C131 La1 N12 C118 103.8(3) no
C137 La1 N12 C113 82.3(2) no
C137 La1 N12 C118 -95.3(3) no
O1 La1 C130 C131 -5.6(2) no
N11 La1 C130 C131 -139.1(2) no
N12 La1 C130 C131 -116.1(2) no
C137 La1 C130 C131 123.9(2) no
O1 La1 C131 C130 175.1(2) no
O1 La1 C131 C132 56.1(3) no
O1 La1 C131 C136 -61.4(2) no
N11 La1 C131 C130 41.4(2) no
N11 La1 C131 C132 -77.6(3) no
N11 La1 C131 C136 164.9(2) no
N12 La1 C131 C130 90.0(2) no
N12 La1 C131 C132 -29.0(3) no
N12 La1 C131 C136 -146.53(19) no
C130 La1 C131 C132 -119.0(4) no
C130 La1 C131 C136 123.5(3) no
C137 La1 C131 C130 -68.1(2) no
C137 La1 C131 C132 173.0(3) no
C137 La1 C131 C136 55.4(2) no
O1 La1 C137 C138 66.7(2) no
N11 La1 C137 C138 -147.55(18) no
N12 La1 C137 C138 159.42(18) no
C130 La1 C137 C138 -65.3(2) no
C131 La1 C137 C138 -36.4(2) no
C237 La2 N22 C213 91.16(19) no
C237 La2 N22 C218 -90.2(3) no
C238 La2 N22 C213 103.19(19) no
C238 La2 N22 C218 -78.2(3) no
O2 La2 C230 C231 -6.6(2) no
N21 La2 C230 C231 109.2(2) no
N22 La2 C230 C231 133.5(2) no
C237 La2 C230 C231 -127.6(2) no
C238 La2 C230 C231 -98.6(2) no
O2 La2 C231 C230 174.4(2) no
O2 La2 C231 C232 59.7(3) no
O2 La2 C231 C236 -55.79(19) no
N21 La2 C231 C230 -94.9(2) no
N21 La2 C231 C232 150.4(2) no
N21 La2 C231 C236 34.9(2) no
N22 La2 C231 C230 -46.6(2) no
N22 La2 C231 C232 -161.4(2) no
N22 La2 C231 C236 83.16(19) no
C230 La2 C231 C232 -114.8(4) no
C230 La2 C231 C236 129.8(3) no
C237 La2 C231 C230 64.8(2) no
C237 La2 C231 C232 -50.0(3) no
C237 La2 C231 C236 -165.43(18) no
C238 La2 C231 C230 87.3(2) no
C238 La2 C231 C232 -27.5(3) no
C238 La2 C231 C236 -142.98(19) no
O2 La2 C237 C238 -53.6(2) no
N21 La2 C237 C238 -146.09(19) no
N22 La2 C237 C238 160.57(19) no
C230 La2 C237 C238 77.6(2) no
C231 La2 C237 C238 49.7(2) no
O2 La2 C238 C237 128.8(2) no
O2 La2 C238 C239 -102.9(2) no
O2 La2 C238 C243 14.9(3) no
N21 La2 C238 C237 42.7(2) no
N21 La2 C238 C239 170.99(18) no
N21 La2 C238 C243 -71.2(3) no
N22 La2 C238 C237 -24.7(2) no
N22 La2 C238 C239 103.6(2) no
N22 La2 C238 C243 -138.6(2) no
C230 La2 C238 C237 -109.4(2) no
C230 La2 C238 C239 18.9(2) no
C230 La2 C238 C243 136.7(3) no
C231 La2 C238 C237 -139.4(2) no
C231 La2 C238 C239 -11.0(2) no
C231 La2 C238 C243 106.8(3) no
C237 La2 C238 C239 128.3(3) no
C237 La2 C238 C243 -113.9(4) no
C230 La2 N21 C21 -144.5(3) no
C230 La2 N21 C213 38.2(2) no
C231 La2 N21 C21 -106.8(3) no
C231 La2 N21 C213 75.9(2) no
C237 La2 N21 C21 90.5(3) no
C237 La2 N21 C213 -86.78(19) no
C238 La2 N21 C21 70.6(3) no
C238 La2 N21 C213 -106.72(19) no
O2 La2 N22 C213 -35.8(2) no
O2 La2 N22 C218 142.8(3) no
N21 La2 N22 C213 -7.30(16) no
N21 La2 N22 C218 171.4(3) no
C230 La2 N22 C213 -162.5(2) no
C230 La2 N22 C218 16.1(3) no
C231 La2 N22 C213 -141.22(18) no
C231 La2 N22 C218 37.4(3) no
N21 La2 O2 C244 -176.8(2) no
N21 La2 O2 C247 2.5(3) no
N22 La2 O2 C244 -154.7(2) no
N22 La2 O2 C247 24.6(3) no
C230 La2 O2 C244 -43.1(2) no
C230 La2 O2 C247 136.2(3) no
C231 La2 O2 C244 -46.4(2) no
C231 La2 O2 C247 133.0(3) no
C237 La2 O2 C244 79.3(2) no
C237 La2 O2 C247 -101.3(3) no
C238 La2 O2 C244 56.1(2) no
C238 La2 O2 C247 -124.6(3) no
O2 La2 N21 C21 -14.4(3) no
O2 La2 N21 C213 168.28(18) no
N22 La2 N21 C21 -175.5(3) no
N22 La2 N21 C213 7.25(16) no
La1 O1 C144 C145 179.8(3) no
C147 O1 C144 C145 9.8(6) no
La1 O1 C147 C146 -158.3(2) no
C144 O1 C147 C146 10.9(4) no
C244 O2 C247 C246 41.2(3) no
La2 O2 C244 C245 148.6(2) no
C247 O2 C244 C245 -30.9(3) no
La2 O2 C247 C246 -138.2(2) no
La1 N11 C11 C16 102.7(3) no
C113 N11 C11 C12 102.5(4) no
C113 N11 C11 C16 -84.4(4) no
La1 N11 C11 C12 -70.4(4) no
La1 N11 C113 N12 -16.9(3) no
La1 N11 C113 C114 152.2(3) no
C11 N11 C113 N12 168.1(3) no
C11 N11 C113 C114 -22.8(5) no
La1 N12 C113 C114 -152.3(2) no
C118 N12 C113 N11 -165.1(3) no
La1 N12 C113 N11 17.2(3) no
C113 N12 C118 C123 -114.9(4) no
C118 N12 C113 C114 25.5(5) no
La1 N12 C118 C119 -108.5(3) no
La1 N12 C118 C123 62.0(4) no
C113 N12 C118 C119 74.6(5) no
C213 N21 C21 C22 -81.6(4) no
C213 N21 C21 C26 107.8(4) no
La2 N21 C21 C26 -68.7(4) no
La2 N21 C21 C22 101.9(3) no
La2 N21 C213 C214 160.6(2) no
C21 N21 C213 N22 170.9(3) no
La2 N21 C213 N22 -11.7(3) no
C21 N21 C213 C214 -16.8(5) no
La2 N22 C213 C214 -160.5(3) no
C218 N22 C213 N21 -167.2(3) no
La2 N22 C213 N21 11.6(3) no
C213 N22 C218 C223 84.6(4) no
C218 N22 C213 C214 20.7(5) no
La2 N22 C218 C219 79.4(4) no
La2 N22 C218 C223 -93.7(3) no
C213 N22 C218 C219 -102.3(4) no
C16 C11 C12 C13 4.0(5) no
C16 C11 C12 C17 -175.6(3) no
N11 C11 C12 C17 -2.5(5) no
N11 C11 C12 C13 177.1(3) no
N11 C11 C16 C110 0.7(5) no
C12 C11 C16 C15 -5.4(5) no
N11 C11 C16 C15 -178.6(3) no
C12 C11 C16 C110 174.0(3) no
C17 C12 C13 C14 179.6(3) no
C11 C12 C17 C18 -121.5(4) no
C11 C12 C13 C14 -0.1(5) no
C13 C12 C17 C19 -64.4(4) no
C11 C12 C17 C19 115.3(4) no
C13 C12 C17 C18 58.8(4) no
C12 C13 C14 C15 -2.6(5) no
C13 C14 C15 C16 1.2(5) no
C14 C15 C16 C110 -176.6(3) no
C14 C15 C16 C11 2.8(5) no
C11 C16 C110 C111 -127.7(4) no
C15 C16 C110 C111 51.6(5) no
C11 C16 C110 C112 108.4(4) no
C15 C16 C110 C112 -72.3(4) no
N21 C21 C22 C23 -174.1(3) no
N21 C21 C22 C27 2.7(5) no
C26 C21 C22 C23 -3.4(5) no
C26 C21 C22 C27 173.4(3) no
N21 C21 C26 C25 173.1(3) no
N21 C21 C26 C210 -4.6(5) no
C22 C21 C26 C25 2.6(5) no
C22 C21 C26 C210 -175.1(3) no
C21 C22 C23 C24 1.8(5) no
C27 C22 C23 C24 -175.1(3) no
C21 C22 C27 C28 146.0(3) no
C21 C22 C27 C29 -89.9(4) no
C23 C22 C27 C28 -37.2(4) no
C23 C22 C27 C29 86.9(4) no
C22 C23 C24 C25 0.6(5) no
C23 C24 C25 C26 -1.5(5) no
C24 C25 C26 C21 -0.2(5) no
C24 C25 C26 C210 177.7(3) no
C21 C26 C210 C211 105.3(4) no
C25 C26 C210 C211 -72.4(4) no
C21 C26 C210 C212 -132.0(3) no
C25 C26 C210 C212 50.3(4) no
N21 C213 C214 C215 53.8(4) no
N21 C213 C214 C216 -65.0(4) no
N21 C213 C214 C217 177.2(3) no
N22 C213 C214 C215 -135.0(3) no
N22 C213 C214 C216 106.3(3) no
N22 C213 C214 C217 -11.6(4) no
N22 C218 C219 C220 -178.8(3) no
N22 C218 C219 C224 0.3(5) no
C223 C218 C219 C220 -5.9(5) no
C223 C218 C219 C224 173.3(3) no
N22 C218 C223 C222 179.7(3) no
N22 C218 C223 C227 2.1(4) no
C219 C218 C223 C222 6.6(4) no
C219 C218 C223 C227 -171.0(3) no
C218 C219 C220 C221 0.8(5) no
C224 C219 C220 C221 -178.4(3) no
C218 C219 C224 C225 128.5(3) no
C218 C219 C224 C226 -107.6(4) no
C220 C219 C224 C225 -52.3(5) no
C220 C219 C224 C226 71.5(4) no
C219 C220 C221 C222 3.6(6) no
C220 C221 C222 C223 -2.8(5) no
C221 C222 C223 C218 -2.2(5) no
C221 C222 C223 C227 175.5(3) no
C218 C223 C227 C228 -109.2(3) no
C218 C223 C227 C229 127.6(3) no
C222 C223 C227 C228 73.2(4) no
C222 C223 C227 C229 -50.1(4) no
La2 C230 C231 C232 107.7(3) no
La2 C230 C231 C236 -63.9(3) no
La2 C231 C232 C233 -101.5(4) no
C230 C231 C232 C233 -176.2(3) no
C236 C231 C232 C233 -4.1(5) no
La2 C231 C236 C235 122.6(3) no
C230 C231 C236 C235 176.2(3) no
C232 C231 C236 C235 4.0(5) no
C231 C232 C233 C234 1.1(5) no
C232 C233 C234 C235 2.3(5) no
C233 C234 C235 C236 -2.4(5) no
C234 C235 C236 C231 -0.9(5) no
La2 C237 C238 C239 -66.7(3) no
La2 C237 C238 C243 106.5(3) no
La2 C238 C239 C240 123.1(3) no
C237 C238 C239 C240 176.7(3) no
C243 C238 C239 C240 3.1(5) no
La2 C238 C243 C242 -104.6(4) no
C237 C238 C243 C242 -176.5(3) no
C239 C238 C243 C242 -3.0(5) no
C238 C239 C240 C241 -1.5(6) no
C239 C240 C241 C242 -0.3(5) no
C240 C241 C242 C243 0.3(5) no
C241 C242 C243 C238 1.4(6) no
O2 C244 C245 C246 8.6(3) no
C244 C245 C246 C247 15.8(3) no
C245 C246 C247 O2 -34.9(3) no
